data_1543849
loop_
_publ_author_name
'Plokhikh, Igor'
'Charkin, Dmitri'
'Verchenko, Valeriy'
'Ignatyev, Ivan'
'Kazakov, Sergey'
'Sobolev, Alexey'
'Presniakov, Igor'
'Tsirlin, Alexander'
'Shevelkov, Andrei'

_publ_section_title
;
 Effect of Transition Metal Substitution on the Structure and Properties
 of a Clathrate-Like Compound Eu7Cu44As23
;
_journal_issue 7
_journal_name_full Materials
_journal_page_first 587
_journal_paper_doi 10.3390/ma9070587
_journal_volume 9
_journal_year 2016
_chemical_formula_moiety Eu7Cu36Fe8As23
_chemical_formula_sum 'As23 Cu37.231 Eu7 Fe6.769'
_chemical_formula_weight 5530.8
_chemical_properties_physical ferromagnetic
_space_group_IT_number 225
_symmetry_cell_setting cubic
_symmetry_Int_Tables_number 225
_symmetry_space_group_name_Hall '-F 4 2 3'
_symmetry_space_group_name_H-M 'F m -3 m'
_cell_angle_alpha 90
_cell_angle_beta 90
_cell_angle_gamma 90
_cell_formula_units_Z 4
_cell_length_a 16.62514(2)
_cell_length_b 16.62514(2)
_cell_length_c 16.62514(2)
_cell_measurement_reflns_used 186
_cell_measurement_temperature 293
_cell_measurement_theta_max 55
_cell_measurement_theta_min 2.5
_cell_volume 4595.110(10)
_diffrn_ambient_temperature 293
_diffrn_measurement_device 'Powder Xpert'
_diffrn_measurement_device_type 'powder diffractometer'
_diffrn_radiation_probe x-ray
_diffrn_radiation_type 'Cu K\a'
_diffrn_radiation_wavelength 1.5418
_diffrn_source 'rotating-anode X-ray tube'
_diffrn_source_type 'Powder Xpert'
_exptl_absorpt_coefficient_mu 119.854
_exptl_crystal_colour black
_exptl_crystal_density_diffrn 7.9947
_exptl_crystal_F_000 9823
_pd_char_colour black
_pd_meas_2theta_range_inc 0.013
_pd_meas_2theta_range_max 109.951
_pd_meas_2theta_range_min 4.964
_pd_meas_number_of_points 7997
_pd_prep_temperature 800
_pd_proc_2theta_range_inc 0.013
_pd_proc_2theta_range_max 109.951
_pd_proc_2theta_range_min 4.964
_pd_proc_ls_background_function 'Legendre polynoms'
_pd_proc_ls_pref_orient_corr none
_pd_proc_ls_profile_function Gaussian
_pd_proc_ls_prof_R_factor 0.0135
_pd_proc_ls_prof_wR_expected 0.0123
_pd_proc_ls_prof_wR_factor 0.0181
_refine_diff_density_max 1.41
_refine_diff_density_min -0.98
_refine_ls_goodness_of_fit_all 1.47
_refine_ls_number_constraints 0
_refine_ls_number_parameters 43
_refine_ls_number_restraints 0
_refine_ls_R_factor_all 0.0193
_refine_ls_R_factor_gt 0.0176
_refine_ls_shift/su_max 0.0386
_refine_ls_shift/su_mean 0.0024
_refine_ls_weighting_scheme sigma
_refine_ls_wR_factor_all 0.0194
_refine_ls_wR_factor_gt 0.0191
_cod_data_source_file 7-44-23_Fe8.cif
_cod_data_source_block I
_cod_original_cell_volume 4595.11(1)
_cod_database_code 1543849

loop_
_space_group_symop_id
_space_group_symop_operation_xyz
1 x,y,z
2 -x,-y,z
3 -x,y,-z
4 x,-y,-z
5 z,x,y
6 z,-x,-y
7 -z,-x,y
8 -z,x,-y
9 y,z,x
10 -y,z,-x
11 y,-z,-x
12 -y,-z,x
13 y,x,-z
14 -y,-x,-z
15 y,-x,z
16 -y,x,z
17 x,z,-y
18 -x,z,y
19 -x,-z,-y
20 x,-z,y
21 z,y,-x
22 z,-y,x
23 -z,y,x
24 -z,-y,-x
25 -x,-y,-z
26 x,y,-z
27 x,-y,z
28 -x,y,z
29 -z,-x,-y
30 -z,x,y
31 z,x,-y
32 z,-x,y
33 -y,-z,-x
34 y,-z,x
35 -y,z,x
36 y,z,-x
37 -y,-x,z
38 y,x,z
39 -y,x,-z
40 y,-x,-z
41 -x,-z,y
42 x,-z,-y
43 x,z,y
44 -x,z,-y
45 -z,-y,x
46 -z,y,-x
47 z,-y,-x
48 z,y,x
49 x,y+1/2,z+1/2
50 -x,-y+1/2,z+1/2
51 -x,y+1/2,-z+1/2
52 x,-y+1/2,-z+1/2
53 z,x+1/2,y+1/2
54 z,-x+1/2,-y+1/2
55 -z,-x+1/2,y+1/2
56 -z,x+1/2,-y+1/2
57 y,z+1/2,x+1/2
58 -y,z+1/2,-x+1/2
59 y,-z+1/2,-x+1/2
60 -y,-z+1/2,x+1/2
61 y,x+1/2,-z+1/2
62 -y,-x+1/2,-z+1/2
63 y,-x+1/2,z+1/2
64 -y,x+1/2,z+1/2
65 x,z+1/2,-y+1/2
66 -x,z+1/2,y+1/2
67 -x,-z+1/2,-y+1/2
68 x,-z+1/2,y+1/2
69 z,y+1/2,-x+1/2
70 z,-y+1/2,x+1/2
71 -z,y+1/2,x+1/2
72 -z,-y+1/2,-x+1/2
73 -x,-y+1/2,-z+1/2
74 x,y+1/2,-z+1/2
75 x,-y+1/2,z+1/2
76 -x,y+1/2,z+1/2
77 -z,-x+1/2,-y+1/2
78 -z,x+1/2,y+1/2
79 z,x+1/2,-y+1/2
80 z,-x+1/2,y+1/2
81 -y,-z+1/2,-x+1/2
82 y,-z+1/2,x+1/2
83 -y,z+1/2,x+1/2
84 y,z+1/2,-x+1/2
85 -y,-x+1/2,z+1/2
86 y,x+1/2,z+1/2
87 -y,x+1/2,-z+1/2
88 y,-x+1/2,-z+1/2
89 -x,-z+1/2,y+1/2
90 x,-z+1/2,-y+1/2
91 x,z+1/2,y+1/2
92 -x,z+1/2,-y+1/2
93 -z,-y+1/2,x+1/2
94 -z,y+1/2,-x+1/2
95 z,-y+1/2,-x+1/2
96 z,y+1/2,x+1/2
97 x+1/2,y,z+1/2
98 -x+1/2,-y,z+1/2
99 -x+1/2,y,-z+1/2
100 x+1/2,-y,-z+1/2
101 z+1/2,x,y+1/2
102 z+1/2,-x,-y+1/2
103 -z+1/2,-x,y+1/2
104 -z+1/2,x,-y+1/2
105 y+1/2,z,x+1/2
106 -y+1/2,z,-x+1/2
107 y+1/2,-z,-x+1/2
108 -y+1/2,-z,x+1/2
109 y+1/2,x,-z+1/2
110 -y+1/2,-x,-z+1/2
111 y+1/2,-x,z+1/2
112 -y+1/2,x,z+1/2
113 x+1/2,z,-y+1/2
114 -x+1/2,z,y+1/2
115 -x+1/2,-z,-y+1/2
116 x+1/2,-z,y+1/2
117 z+1/2,y,-x+1/2
118 z+1/2,-y,x+1/2
119 -z+1/2,y,x+1/2
120 -z+1/2,-y,-x+1/2
121 -x+1/2,-y,-z+1/2
122 x+1/2,y,-z+1/2
123 x+1/2,-y,z+1/2
124 -x+1/2,y,z+1/2
125 -z+1/2,-x,-y+1/2
126 -z+1/2,x,y+1/2
127 z+1/2,x,-y+1/2
128 z+1/2,-x,y+1/2
129 -y+1/2,-z,-x+1/2
130 y+1/2,-z,x+1/2
131 -y+1/2,z,x+1/2
132 y+1/2,z,-x+1/2
133 -y+1/2,-x,z+1/2
134 y+1/2,x,z+1/2
135 -y+1/2,x,-z+1/2
136 y+1/2,-x,-z+1/2
137 -x+1/2,-z,y+1/2
138 x+1/2,-z,-y+1/2
139 x+1/2,z,y+1/2
140 -x+1/2,z,-y+1/2
141 -z+1/2,-y,x+1/2
142 -z+1/2,y,-x+1/2
143 z+1/2,-y,-x+1/2
144 z+1/2,y,x+1/2
145 x+1/2,y+1/2,z
146 -x+1/2,-y+1/2,z
147 -x+1/2,y+1/2,-z
148 x+1/2,-y+1/2,-z
149 z+1/2,x+1/2,y
150 z+1/2,-x+1/2,-y
151 -z+1/2,-x+1/2,y
152 -z+1/2,x+1/2,-y
153 y+1/2,z+1/2,x
154 -y+1/2,z+1/2,-x
155 y+1/2,-z+1/2,-x
156 -y+1/2,-z+1/2,x
157 y+1/2,x+1/2,-z
158 -y+1/2,-x+1/2,-z
159 y+1/2,-x+1/2,z
160 -y+1/2,x+1/2,z
161 x+1/2,z+1/2,-y
162 -x+1/2,z+1/2,y
163 -x+1/2,-z+1/2,-y
164 x+1/2,-z+1/2,y
165 z+1/2,y+1/2,-x
166 z+1/2,-y+1/2,x
167 -z+1/2,y+1/2,x
168 -z+1/2,-y+1/2,-x
169 -x+1/2,-y+1/2,-z
170 x+1/2,y+1/2,-z
171 x+1/2,-y+1/2,z
172 -x+1/2,y+1/2,z
173 -z+1/2,-x+1/2,-y
174 -z+1/2,x+1/2,y
175 z+1/2,x+1/2,-y
176 z+1/2,-x+1/2,y
177 -y+1/2,-z+1/2,-x
178 y+1/2,-z+1/2,x
179 -y+1/2,z+1/2,x
180 y+1/2,z+1/2,-x
181 -y+1/2,-x+1/2,z
182 y+1/2,x+1/2,z
183 -y+1/2,x+1/2,-z
184 y+1/2,-x+1/2,-z
185 -x+1/2,-z+1/2,y
186 x+1/2,-z+1/2,-y
187 x+1/2,z+1/2,y
188 -x+1/2,z+1/2,-y
189 -z+1/2,-y+1/2,x
190 -z+1/2,y+1/2,-x
191 z+1/2,-y+1/2,-x
192 z+1/2,y+1/2,x

loop_
_atom_site_label
_atom_site_type_symbol
_atom_site_fract_x
_atom_site_fract_y
_atom_site_fract_z
_atom_site_adp_type
_atom_site_U_iso_or_equiv
_atom_site_site_symmetry_multiplicity
_atom_site_occupancy
_atom_site_calc_flag
Eu1 Eu 0.23912(9) 0 0 Uiso 0.0088(3) 24 1 d
Eu2 Eu 0 0 0 Uiso 0.0099(11) 4 1 d
Cu1 Cu 0.13663(4) 0.13663(4) 0.25465(12) Uiso 0.0140(4) 96 0.9043 d
Fe1 Fe 0.13663(4) 0.13663(4) 0.25465(12) Uiso 0.0140(4) 96 0.0957 d
Cu2 Cu 0 0.18436(8) 0.18436(8) Uiso 0.0118(7) 48 1 d
Fe3 Fe 0.41385(8) 0.41385(8) 0.41385(8) Uiso 0.0115(8) 32 0.5591 d
Cu3 Cu 0.41385(8) 0.41385(8) 0.41385(8) Uiso 0.0115(8) 32 0.4409 d
As1 As 0.5 0.16843(6) 0.16843(6) Uiso 0.0074(5) 48 1 d
As2 As 0.11001(6) 0.11001(6) 0.11001(6) Uiso 0.0048(5) 32 1 d
As3 As 0.25 0.25 0.25 Uiso 0.0033(8) 8 1 d
As4 As 0.5 0.5 0.5 Uiso 0.020(2) 4 1 d

loop_
_atom_type_symbol
_atom_type_scat_dispersion_real
_atom_type_scat_dispersion_imag
_atom_type_scat_source
As -0.9300 1.0051 'International Tables Vol C tables 4.2.6.8 and 6.1.1.1'
Cu -1.9646 0.5888 'International Tables Vol C tables 4.2.6.8 and 6.1.1.1'
Eu -8.9294 11.1857 'International Tables Vol C tables 4.2.6.8 and 6.1.1.1'
Fe -1.1336 3.1974 'International Tables Vol C tables 4.2.6.8 and 6.1.1.1'

loop_
_geom_angle_atom_site_label_1
_geom_angle_atom_site_label_2
_geom_angle_atom_site_label_3
_geom_angle_site_symmetry_1
_geom_angle_site_symmetry_3
_geom_angle
Eu2 Eu1 Cu1 . 5_555 94.60(4)
Eu2 Eu1 Cu1 . 6_555 94.60(4)
Eu2 Eu1 Cu1 . 21_555 94.60(4)
Eu2 Eu1 Cu1 . 22_555 94.60(4)
Eu2 Eu1 Fe1 . 5_555 94.60(4)
Eu2 Eu1 Fe1 . 6_555 94.60(4)
Eu2 Eu1 Fe1 . 21_555 94.60(4)
Eu2 Eu1 Fe1 . 22_555 94.60(4)
Eu2 Eu1 Cu2 . 5_555 73.46(4)
Eu2 Eu1 Cu2 . 6_555 73.46(4)
Eu2 Eu1 Cu2 . 9_555 73.46(4)
Eu2 Eu1 Cu2 . 11_555 73.46(4)
Eu2 Eu1 Fe3 . 49_544 145.11(3)
Eu2 Eu1 Fe3 . 52_555 145.11(3)
Eu2 Eu1 Fe3 . 61_545 145.11(3)
Eu2 Eu1 Fe3 . 63_554 145.11(3)
Eu2 Eu1 Cu3 . 49_544 145.11(3)
Eu2 Eu1 Cu3 . 52_555 145.11(3)
Eu2 Eu1 Cu3 . 61_545 145.11(3)
Eu2 Eu1 Cu3 . 63_554 145.11(3)
Eu2 Eu1 As1 . 151_555 118.76(3)
Eu2 Eu1 As1 . 152_545 118.76(3)
Eu2 Eu1 As1 . 106_555 118.76(3)
Eu2 Eu1 As1 . 108_554 118.76(3)
Eu2 Eu1 As2 . . 50.31(3)
Eu2 Eu1 As2 . 4_555 50.31(3)
Eu2 Eu1 As2 . 13_555 50.31(3)
Eu2 Eu1 As2 . 15_555 50.31(3)
Cu1 Eu1 Cu1 5_555 6_555 170.81(7)
Cu1 Eu1 Cu1 5_555 21_555 89.632(18)
Cu1 Eu1 Cu1 5_555 22_555 89.632(18)
Cu1 Eu1 Fe1 5_555 5_555 0.0(5)
Cu1 Eu1 Fe1 5_555 6_555 170.81(7)
Cu1 Eu1 Fe1 5_555 21_555 89.632(18)
Cu1 Eu1 Fe1 5_555 22_555 89.632(18)
Cu1 Eu1 Cu2 5_555 5_555 49.24(2)
Cu1 Eu1 Cu2 5_555 6_555 134.30(2)
Cu1 Eu1 Cu2 5_555 9_555 49.24(2)
Cu1 Eu1 Cu2 5_555 11_555 134.30(2)
Cu1 Eu1 Fe3 5_555 49_544 120.29(6)
Cu1 Eu1 Fe3 5_555 52_555 50.52(4)
Cu1 Eu1 Fe3 5_555 61_545 86.23(4)
Cu1 Eu1 Fe3 5_555 63_554 86.23(4)
Cu1 Eu1 Cu3 5_555 49_544 120.29(6)
Cu1 Eu1 Cu3 5_555 52_555 50.52(4)
Cu1 Eu1 Cu3 5_555 61_545 86.23(4)
Cu1 Eu1 Cu3 5_555 63_554 86.23(4)
Cu1 Eu1 As1 5_555 151_555 48.97(2)
Cu1 Eu1 As1 5_555 152_545 125.40(4)
Cu1 Eu1 As1 5_555 106_555 48.97(2)
Cu1 Eu1 As1 5_555 108_554 125.40(4)
Cu1 Eu1 As2 5_555 . 44.28(4)
Cu1 Eu1 As2 5_555 4_555 144.91(6)
Cu1 Eu1 As2 5_555 13_555 92.93(3)
Cu1 Eu1 As2 5_555 15_555 92.93(3)
Cu1 Eu1 Cu1 6_555 21_555 89.632(18)
Cu1 Eu1 Cu1 6_555 22_555 89.632(18)
Cu1 Eu1 Fe1 6_555 5_555 170.81(7)
Cu1 Eu1 Fe1 6_555 6_555 0.0(5)
Cu1 Eu1 Fe1 6_555 21_555 89.632(18)
Cu1 Eu1 Fe1 6_555 22_555 89.632(18)
Cu1 Eu1 Cu2 6_555 5_555 134.30(2)
Cu1 Eu1 Cu2 6_555 6_555 49.24(2)
Cu1 Eu1 Cu2 6_555 9_555 134.30(2)
Cu1 Eu1 Cu2 6_555 11_555 49.24(2)
Cu1 Eu1 Fe3 6_555 49_544 50.52(4)
Cu1 Eu1 Fe3 6_555 52_555 120.29(6)
Cu1 Eu1 Fe3 6_555 61_545 86.23(4)
Cu1 Eu1 Fe3 6_555 63_554 86.23(4)
Cu1 Eu1 Cu3 6_555 49_544 50.52(4)
Cu1 Eu1 Cu3 6_555 52_555 120.29(6)
Cu1 Eu1 Cu3 6_555 61_545 86.23(4)
Cu1 Eu1 Cu3 6_555 63_554 86.23(4)
Cu1 Eu1 As1 6_555 151_555 125.40(4)
Cu1 Eu1 As1 6_555 152_545 48.97(2)
Cu1 Eu1 As1 6_555 106_555 125.40(4)
Cu1 Eu1 As1 6_555 108_554 48.97(2)
Cu1 Eu1 As2 6_555 . 144.91(6)
Cu1 Eu1 As2 6_555 4_555 44.28(4)
Cu1 Eu1 As2 6_555 13_555 92.93(3)
Cu1 Eu1 As2 6_555 15_555 92.93(3)
Cu1 Eu1 Cu1 21_555 22_555 170.81(7)
Cu1 Eu1 Fe1 21_555 5_555 89.632(18)
Cu1 Eu1 Fe1 21_555 6_555 89.632(18)
Cu1 Eu1 Fe1 21_555 21_555 0.0(5)
Cu1 Eu1 Fe1 21_555 22_555 170.81(7)
Cu1 Eu1 Cu2 21_555 5_555 134.30(2)
Cu1 Eu1 Cu2 21_555 6_555 49.24(2)
Cu1 Eu1 Cu2 21_555 9_555 49.24(2)
Cu1 Eu1 Cu2 21_555 11_555 134.30(2)
Cu1 Eu1 Fe3 21_555 49_544 86.23(4)
Cu1 Eu1 Fe3 21_555 52_555 86.23(4)
Cu1 Eu1 Fe3 21_555 61_545 120.29(6)
Cu1 Eu1 Fe3 21_555 63_554 50.52(4)
Cu1 Eu1 Cu3 21_555 49_544 86.23(4)
Cu1 Eu1 Cu3 21_555 52_555 86.23(4)
Cu1 Eu1 Cu3 21_555 61_545 120.29(6)
Cu1 Eu1 Cu3 21_555 63_554 50.52(4)
Cu1 Eu1 As1 21_555 151_555 125.40(4)
Cu1 Eu1 As1 21_555 152_545 48.97(2)
Cu1 Eu1 As1 21_555 106_555 48.97(2)
Cu1 Eu1 As1 21_555 108_554 125.40(4)
Cu1 Eu1 As2 21_555 . 92.93(3)
Cu1 Eu1 As2 21_555 4_555 92.93(3)
Cu1 Eu1 As2 21_555 13_555 44.28(4)
Cu1 Eu1 As2 21_555 15_555 144.91(6)
Cu1 Eu1 Fe1 22_555 5_555 89.632(18)
Cu1 Eu1 Fe1 22_555 6_555 89.632(18)
Cu1 Eu1 Fe1 22_555 21_555 170.81(7)
Cu1 Eu1 Fe1 22_555 22_555 0.0(5)
Cu1 Eu1 Cu2 22_555 5_555 49.24(2)
Cu1 Eu1 Cu2 22_555 6_555 134.30(2)
Cu1 Eu1 Cu2 22_555 9_555 134.30(2)
Cu1 Eu1 Cu2 22_555 11_555 49.24(2)
Cu1 Eu1 Fe3 22_555 49_544 86.23(4)
Cu1 Eu1 Fe3 22_555 52_555 86.23(4)
Cu1 Eu1 Fe3 22_555 61_545 50.52(4)
Cu1 Eu1 Fe3 22_555 63_554 120.29(6)
Cu1 Eu1 Cu3 22_555 49_544 86.23(4)
Cu1 Eu1 Cu3 22_555 52_555 86.23(4)
Cu1 Eu1 Cu3 22_555 61_545 50.52(4)
Cu1 Eu1 Cu3 22_555 63_554 120.29(6)
Cu1 Eu1 As1 22_555 151_555 48.97(2)
Cu1 Eu1 As1 22_555 152_545 125.40(4)
Cu1 Eu1 As1 22_555 106_555 125.40(4)
Cu1 Eu1 As1 22_555 108_554 48.97(2)
Cu1 Eu1 As2 22_555 . 92.93(3)
Cu1 Eu1 As2 22_555 4_555 92.93(3)
Cu1 Eu1 As2 22_555 13_555 144.91(6)
Cu1 Eu1 As2 22_555 15_555 44.28(4)
Fe1 Eu1 Fe1 5_555 6_555 170.81(7)
Fe1 Eu1 Fe1 5_555 21_555 89.632(18)
Fe1 Eu1 Fe1 5_555 22_555 89.632(18)
Fe1 Eu1 Cu2 5_555 5_555 49.24(2)
Fe1 Eu1 Cu2 5_555 6_555 134.30(2)
Fe1 Eu1 Cu2 5_555 9_555 49.24(2)
Fe1 Eu1 Cu2 5_555 11_555 134.30(2)
Fe1 Eu1 Fe3 5_555 49_544 120.29(6)
Fe1 Eu1 Fe3 5_555 52_555 50.52(4)
Fe1 Eu1 Fe3 5_555 61_545 86.23(4)
Fe1 Eu1 Fe3 5_555 63_554 86.23(4)
Fe1 Eu1 Cu3 5_555 49_544 120.29(6)
Fe1 Eu1 Cu3 5_555 52_555 50.52(4)
Fe1 Eu1 Cu3 5_555 61_545 86.23(4)
Fe1 Eu1 Cu3 5_555 63_554 86.23(4)
Fe1 Eu1 As1 5_555 151_555 48.97(2)
Fe1 Eu1 As1 5_555 152_545 125.40(4)
Fe1 Eu1 As1 5_555 106_555 48.97(2)
Fe1 Eu1 As1 5_555 108_554 125.40(4)
Fe1 Eu1 As2 5_555 . 44.28(4)
Fe1 Eu1 As2 5_555 4_555 144.91(6)
Fe1 Eu1 As2 5_555 13_555 92.93(3)
Fe1 Eu1 As2 5_555 15_555 92.93(3)
Fe1 Eu1 Fe1 6_555 21_555 89.632(18)
Fe1 Eu1 Fe1 6_555 22_555 89.632(18)
Fe1 Eu1 Cu2 6_555 5_555 134.30(2)
Fe1 Eu1 Cu2 6_555 6_555 49.24(2)
Fe1 Eu1 Cu2 6_555 9_555 134.30(2)
Fe1 Eu1 Cu2 6_555 11_555 49.24(2)
Fe1 Eu1 Fe3 6_555 49_544 50.52(4)
Fe1 Eu1 Fe3 6_555 52_555 120.29(6)
Fe1 Eu1 Fe3 6_555 61_545 86.23(4)
Fe1 Eu1 Fe3 6_555 63_554 86.23(4)
Fe1 Eu1 Cu3 6_555 49_544 50.52(4)
Fe1 Eu1 Cu3 6_555 52_555 120.29(6)
Fe1 Eu1 Cu3 6_555 61_545 86.23(4)
Fe1 Eu1 Cu3 6_555 63_554 86.23(4)
Fe1 Eu1 As1 6_555 151_555 125.40(4)
Fe1 Eu1 As1 6_555 152_545 48.97(2)
Fe1 Eu1 As1 6_555 106_555 125.40(4)
Fe1 Eu1 As1 6_555 108_554 48.97(2)
Fe1 Eu1 As2 6_555 . 144.91(6)
Fe1 Eu1 As2 6_555 4_555 44.28(4)
Fe1 Eu1 As2 6_555 13_555 92.93(3)
Fe1 Eu1 As2 6_555 15_555 92.93(3)
Fe1 Eu1 Fe1 21_555 22_555 170.81(7)
Fe1 Eu1 Cu2 21_555 5_555 134.30(2)
Fe1 Eu1 Cu2 21_555 6_555 49.24(2)
Fe1 Eu1 Cu2 21_555 9_555 49.24(2)
Fe1 Eu1 Cu2 21_555 11_555 134.30(2)
Fe1 Eu1 Fe3 21_555 49_544 86.23(4)
Fe1 Eu1 Fe3 21_555 52_555 86.23(4)
Fe1 Eu1 Fe3 21_555 61_545 120.29(6)
Fe1 Eu1 Fe3 21_555 63_554 50.52(4)
Fe1 Eu1 Cu3 21_555 49_544 86.23(4)
Fe1 Eu1 Cu3 21_555 52_555 86.23(4)
Fe1 Eu1 Cu3 21_555 61_545 120.29(6)
Fe1 Eu1 Cu3 21_555 63_554 50.52(4)
Fe1 Eu1 As1 21_555 151_555 125.40(4)
Fe1 Eu1 As1 21_555 152_545 48.97(2)
Fe1 Eu1 As1 21_555 106_555 48.97(2)
Fe1 Eu1 As1 21_555 108_554 125.40(4)
Fe1 Eu1 As2 21_555 . 92.93(3)
Fe1 Eu1 As2 21_555 4_555 92.93(3)
Fe1 Eu1 As2 21_555 13_555 44.28(4)
Fe1 Eu1 As2 21_555 15_555 144.91(6)
Fe1 Eu1 Cu2 22_555 5_555 49.24(2)
Fe1 Eu1 Cu2 22_555 6_555 134.30(2)
Fe1 Eu1 Cu2 22_555 9_555 134.30(2)
Fe1 Eu1 Cu2 22_555 11_555 49.24(2)
Fe1 Eu1 Fe3 22_555 49_544 86.23(4)
Fe1 Eu1 Fe3 22_555 52_555 86.23(4)
Fe1 Eu1 Fe3 22_555 61_545 50.52(4)
Fe1 Eu1 Fe3 22_555 63_554 120.29(6)
Fe1 Eu1 Cu3 22_555 49_544 86.23(4)
Fe1 Eu1 Cu3 22_555 52_555 86.23(4)
Fe1 Eu1 Cu3 22_555 61_545 50.52(4)
Fe1 Eu1 Cu3 22_555 63_554 120.29(6)
Fe1 Eu1 As1 22_555 151_555 48.97(2)
Fe1 Eu1 As1 22_555 152_545 125.40(4)
Fe1 Eu1 As1 22_555 106_555 125.40(4)
Fe1 Eu1 As1 22_555 108_554 48.97(2)
Fe1 Eu1 As2 22_555 . 92.93(3)
Fe1 Eu1 As2 22_555 4_555 92.93(3)
Fe1 Eu1 As2 22_555 13_555 144.91(6)
Fe1 Eu1 As2 22_555 15_555 44.28(4)
Cu2 Eu1 Cu2 5_555 6_555 146.91(6)
Cu2 Eu1 Cu2 5_555 9_555 85.350(17)
Cu2 Eu1 Cu2 5_555 11_555 85.350(17)
Cu2 Eu1 Fe3 5_555 49_544 128.41(4)
Cu2 Eu1 Fe3 5_555 52_555 81.13(3)
Cu2 Eu1 Fe3 5_555 61_545 81.13(3)
Cu2 Eu1 Fe3 5_555 63_554 128.41(4)
Cu2 Eu1 Cu3 5_555 49_544 128.41(4)
Cu2 Eu1 Cu3 5_555 52_555 81.13(3)
Cu2 Eu1 Cu3 5_555 61_545 81.13(3)
Cu2 Eu1 Cu3 5_555 63_554 128.41(4)
Cu2 Eu1 As1 5_555 151_555 45.30(3)
Cu2 Eu1 As1 5_555 152_545 167.78(6)
Cu2 Eu1 As1 5_555 106_555 97.875(13)
Cu2 Eu1 As1 5_555 108_554 97.875(13)
Cu2 Eu1 As2 5_555 . 45.30(3)
Cu2 Eu1 As2 5_555 4_555 109.86(4)
Cu2 Eu1 As2 5_555 13_555 109.86(4)
Cu2 Eu1 As2 5_555 15_555 45.30(3)
Cu2 Eu1 Cu2 6_555 9_555 85.350(17)
Cu2 Eu1 Cu2 6_555 11_555 85.350(17)
Cu2 Eu1 Fe3 6_555 49_544 81.13(3)
Cu2 Eu1 Fe3 6_555 52_555 128.41(4)
Cu2 Eu1 Fe3 6_555 61_545 128.41(4)
Cu2 Eu1 Fe3 6_555 63_554 81.13(3)
Cu2 Eu1 Cu3 6_555 49_544 81.13(3)
Cu2 Eu1 Cu3 6_555 52_555 128.41(4)
Cu2 Eu1 Cu3 6_555 61_545 128.41(4)
Cu2 Eu1 Cu3 6_555 63_554 81.13(3)
Cu2 Eu1 As1 6_555 151_555 167.78(6)
Cu2 Eu1 As1 6_555 152_545 45.30(3)
Cu2 Eu1 As1 6_555 106_555 97.875(13)
Cu2 Eu1 As1 6_555 108_554 97.875(13)
Cu2 Eu1 As2 6_555 . 109.86(4)
Cu2 Eu1 As2 6_555 4_555 45.30(3)
Cu2 Eu1 As2 6_555 13_555 45.30(3)
Cu2 Eu1 As2 6_555 15_555 109.86(4)
Cu2 Eu1 Cu2 9_555 11_555 146.91(6)
Cu2 Eu1 Fe3 9_555 49_544 128.41(4)
Cu2 Eu1 Fe3 9_555 52_555 81.13(3)
Cu2 Eu1 Fe3 9_555 61_545 128.41(4)
Cu2 Eu1 Fe3 9_555 63_554 81.13(3)
Cu2 Eu1 Cu3 9_555 49_544 128.41(4)
Cu2 Eu1 Cu3 9_555 52_555 81.13(3)
Cu2 Eu1 Cu3 9_555 61_545 128.41(4)
Cu2 Eu1 Cu3 9_555 63_554 81.13(3)
Cu2 Eu1 As1 9_555 151_555 97.875(13)
Cu2 Eu1 As1 9_555 152_545 97.875(13)
Cu2 Eu1 As1 9_555 106_555 45.30(3)
Cu2 Eu1 As1 9_555 108_554 167.78(6)
Cu2 Eu1 As2 9_555 . 45.30(3)
Cu2 Eu1 As2 9_555 4_555 109.86(4)
Cu2 Eu1 As2 9_555 13_555 45.30(3)
Cu2 Eu1 As2 9_555 15_555 109.86(4)
Cu2 Eu1 Fe3 11_555 49_544 81.13(3)
Cu2 Eu1 Fe3 11_555 52_555 128.41(4)
Cu2 Eu1 Fe3 11_555 61_545 81.13(3)
Cu2 Eu1 Fe3 11_555 63_554 128.41(4)
Cu2 Eu1 Cu3 11_555 49_544 81.13(3)
Cu2 Eu1 Cu3 11_555 52_555 128.41(4)
Cu2 Eu1 Cu3 11_555 61_545 81.13(3)
Cu2 Eu1 Cu3 11_555 63_554 128.41(4)
Cu2 Eu1 As1 11_555 151_555 97.875(13)
Cu2 Eu1 As1 11_555 152_545 97.875(13)
Cu2 Eu1 As1 11_555 106_555 167.78(6)
Cu2 Eu1 As1 11_555 108_554 45.30(3)
Cu2 Eu1 As2 11_555 . 109.86(4)
Cu2 Eu1 As2 11_555 4_555 45.30(3)
Cu2 Eu1 As2 11_555 13_555 109.86(4)
Cu2 Eu1 As2 11_555 15_555 45.30(3)
Fe3 Eu1 Fe3 49_544 52_555 69.77(4)
Fe3 Eu1 Fe3 49_544 61_545 47.71(4)
Fe3 Eu1 Fe3 49_544 63_554 47.71(4)
Fe3 Eu1 Cu3 49_544 49_544 0.0(5)
Fe3 Eu1 Cu3 49_544 52_555 69.77(4)
Fe3 Eu1 Cu3 49_544 61_545 47.71(4)
Fe3 Eu1 Cu3 49_544 63_554 47.71(4)
Fe3 Eu1 As1 49_544 151_555 87.70(4)
Fe3 Eu1 As1 49_544 152_545 41.48(3)
Fe3 Eu1 As1 49_544 106_555 87.70(4)
Fe3 Eu1 As1 49_544 108_554 41.48(3)
Fe3 Eu1 As2 49_544 . 164.58(4)
Fe3 Eu1 As2 49_544 4_555 94.80(3)
Fe3 Eu1 As2 49_544 13_555 121.59(3)
Fe3 Eu1 As2 49_544 15_555 121.59(3)
Fe3 Eu1 Fe3 52_555 61_545 47.71(4)
Fe3 Eu1 Fe3 52_555 63_554 47.71(4)
Fe3 Eu1 Cu3 52_555 49_544 69.77(4)
Fe3 Eu1 Cu3 52_555 52_555 0.0(5)
Fe3 Eu1 Cu3 52_555 61_545 47.71(4)
Fe3 Eu1 Cu3 52_555 63_554 47.71(4)
Fe3 Eu1 As1 52_555 151_555 41.48(3)
Fe3 Eu1 As1 52_555 152_545 87.70(4)
Fe3 Eu1 As1 52_555 106_555 41.48(3)
Fe3 Eu1 As1 52_555 108_554 87.70(4)
Fe3 Eu1 As2 52_555 . 94.80(3)
Fe3 Eu1 As2 52_555 4_555 164.58(4)
Fe3 Eu1 As2 52_555 13_555 121.59(3)
Fe3 Eu1 As2 52_555 15_555 121.59(3)
Fe3 Eu1 Fe3 61_545 63_554 69.77(4)
Fe3 Eu1 Cu3 61_545 49_544 47.71(4)
Fe3 Eu1 Cu3 61_545 52_555 47.71(4)
Fe3 Eu1 Cu3 61_545 61_545 0.0(5)
Fe3 Eu1 Cu3 61_545 63_554 69.77(4)
Fe3 Eu1 As1 61_545 151_555 41.48(3)
Fe3 Eu1 As1 61_545 152_545 87.70(4)
Fe3 Eu1 As1 61_545 106_555 87.70(4)
Fe3 Eu1 As1 61_545 108_554 41.48(3)
Fe3 Eu1 As2 61_545 . 121.59(3)
Fe3 Eu1 As2 61_545 4_555 121.59(3)
Fe3 Eu1 As2 61_545 13_555 164.58(4)
Fe3 Eu1 As2 61_545 15_555 94.80(3)
Fe3 Eu1 Cu3 63_554 49_544 47.71(4)
Fe3 Eu1 Cu3 63_554 52_555 47.71(4)
Fe3 Eu1 Cu3 63_554 61_545 69.77(4)
Fe3 Eu1 Cu3 63_554 63_554 0.0(5)
Fe3 Eu1 As1 63_554 151_555 87.70(4)
Fe3 Eu1 As1 63_554 152_545 41.48(3)
Fe3 Eu1 As1 63_554 106_555 41.48(3)
Fe3 Eu1 As1 63_554 108_554 87.70(4)
Fe3 Eu1 As2 63_554 . 121.59(3)
Fe3 Eu1 As2 63_554 4_555 121.59(3)
Fe3 Eu1 As2 63_554 13_555 94.80(3)
Fe3 Eu1 As2 63_554 15_555 164.58(4)
Cu3 Eu1 Cu3 49_544 52_555 69.77(4)
Cu3 Eu1 Cu3 49_544 61_545 47.71(4)
Cu3 Eu1 Cu3 49_544 63_554 47.71(4)
Cu3 Eu1 As1 49_544 151_555 87.70(4)
Cu3 Eu1 As1 49_544 152_545 41.48(3)
Cu3 Eu1 As1 49_544 106_555 87.70(4)
Cu3 Eu1 As1 49_544 108_554 41.48(3)
Cu3 Eu1 As2 49_544 . 164.58(4)
Cu3 Eu1 As2 49_544 4_555 94.80(3)
Cu3 Eu1 As2 49_544 13_555 121.59(3)
Cu3 Eu1 As2 49_544 15_555 121.59(3)
Cu3 Eu1 Cu3 52_555 61_545 47.71(4)
Cu3 Eu1 Cu3 52_555 63_554 47.71(4)
Cu3 Eu1 As1 52_555 151_555 41.48(3)
Cu3 Eu1 As1 52_555 152_545 87.70(4)
Cu3 Eu1 As1 52_555 106_555 41.48(3)
Cu3 Eu1 As1 52_555 108_554 87.70(4)
Cu3 Eu1 As2 52_555 . 94.80(3)
Cu3 Eu1 As2 52_555 4_555 164.58(4)
Cu3 Eu1 As2 52_555 13_555 121.59(3)
Cu3 Eu1 As2 52_555 15_555 121.59(3)
Cu3 Eu1 Cu3 61_545 63_554 69.77(4)
Cu3 Eu1 As1 61_545 151_555 41.48(3)
Cu3 Eu1 As1 61_545 152_545 87.70(4)
Cu3 Eu1 As1 61_545 106_555 87.70(4)
Cu3 Eu1 As1 61_545 108_554 41.48(3)
Cu3 Eu1 As2 61_545 . 121.59(3)
Cu3 Eu1 As2 61_545 4_555 121.59(3)
Cu3 Eu1 As2 61_545 13_555 164.58(4)
Cu3 Eu1 As2 61_545 15_555 94.80(3)
Cu3 Eu1 As1 63_554 151_555 87.70(4)
Cu3 Eu1 As1 63_554 152_545 41.48(3)
Cu3 Eu1 As1 63_554 106_555 41.48(3)
Cu3 Eu1 As1 63_554 108_554 87.70(4)
Cu3 Eu1 As2 63_554 . 121.59(3)
Cu3 Eu1 As2 63_554 4_555 121.59(3)
Cu3 Eu1 As2 63_554 13_555 94.80(3)
Cu3 Eu1 As2 63_554 15_555 164.58(4)
As1 Eu1 As1 151_555 152_545 122.48(5)
As1 Eu1 As1 151_555 106_555 76.61(2)
As1 Eu1 As1 151_555 108_554 76.61(2)
As1 Eu1 As2 151_555 . 80.23(2)
As1 Eu1 As2 151_555 4_555 141.65(2)
As1 Eu1 As2 151_555 13_555 141.65(2)
As1 Eu1 As2 151_555 15_555 80.23(2)
As1 Eu1 As1 152_545 106_555 76.61(2)
As1 Eu1 As1 152_545 108_554 76.61(2)
As1 Eu1 As2 152_545 . 141.65(2)
As1 Eu1 As2 152_545 4_555 80.23(2)
As1 Eu1 As2 152_545 13_555 80.23(2)
As1 Eu1 As2 152_545 15_555 141.65(2)
As1 Eu1 As1 106_555 108_554 122.48(5)
As1 Eu1 As2 106_555 . 80.23(2)
As1 Eu1 As2 106_555 4_555 141.65(2)
As1 Eu1 As2 106_555 13_555 80.23(2)
As1 Eu1 As2 106_555 15_555 141.65(2)
As1 Eu1 As2 108_554 . 141.65(2)
As1 Eu1 As2 108_554 4_555 80.23(2)
As1 Eu1 As2 108_554 13_555 141.65(2)
As1 Eu1 As2 108_554 15_555 80.23(2)
As2 Eu1 As2 . 4_555 100.62(5)
As2 Eu1 As2 . 13_555 65.93(3)
As2 Eu1 As2 . 15_555 65.93(3)
As2 Eu1 As2 4_555 13_555 65.93(3)
As2 Eu1 As2 4_555 15_555 65.93(3)
As2 Eu1 As2 13_555 15_555 100.62(5)
Eu1 Eu2 Eu1 . 2_555 180.0(5)
Eu1 Eu2 Eu1 . 5_555 90
Eu1 Eu2 Eu1 . 6_555 90
Eu1 Eu2 Eu1 . 9_555 90
Eu1 Eu2 Eu1 . 10_555 90
Eu1 Eu2 As2 . . 54.736(18)
Eu1 Eu2 As2 . 2_555 125.264(18)
Eu1 Eu2 As2 . 3_555 125.264(18)
Eu1 Eu2 As2 . 4_555 54.736(18)
Eu1 Eu2 As2 . 13_555 54.736(18)
Eu1 Eu2 As2 . 14_555 125.264(18)
Eu1 Eu2 As2 . 15_555 54.736(18)
Eu1 Eu2 As2 . 16_555 125.264(18)
Eu1 Eu2 Eu1 2_555 5_555 90
Eu1 Eu2 Eu1 2_555 6_555 90
Eu1 Eu2 Eu1 2_555 9_555 90
Eu1 Eu2 Eu1 2_555 10_555 90
Eu1 Eu2 As2 2_555 . 125.264(18)
Eu1 Eu2 As2 2_555 2_555 54.736(18)
Eu1 Eu2 As2 2_555 3_555 54.736(18)
Eu1 Eu2 As2 2_555 4_555 125.264(18)
Eu1 Eu2 As2 2_555 13_555 125.264(18)
Eu1 Eu2 As2 2_555 14_555 54.736(18)
Eu1 Eu2 As2 2_555 15_555 125.264(18)
Eu1 Eu2 As2 2_555 16_555 54.736(18)
Eu1 Eu2 Eu1 5_555 6_555 180.0(5)
Eu1 Eu2 Eu1 5_555 9_555 90
Eu1 Eu2 Eu1 5_555 10_555 90
Eu1 Eu2 As2 5_555 . 54.736(18)
Eu1 Eu2 As2 5_555 2_555 125.264(18)
Eu1 Eu2 As2 5_555 3_555 54.736(18)
Eu1 Eu2 As2 5_555 4_555 125.264(18)
Eu1 Eu2 As2 5_555 13_555 54.736(18)
Eu1 Eu2 As2 5_555 14_555 125.264(18)
Eu1 Eu2 As2 5_555 15_555 125.264(18)
Eu1 Eu2 As2 5_555 16_555 54.736(18)
Eu1 Eu2 Eu1 6_555 9_555 90
Eu1 Eu2 Eu1 6_555 10_555 90
Eu1 Eu2 As2 6_555 . 125.264(18)
Eu1 Eu2 As2 6_555 2_555 54.736(18)
Eu1 Eu2 As2 6_555 3_555 125.264(18)
Eu1 Eu2 As2 6_555 4_555 54.736(18)
Eu1 Eu2 As2 6_555 13_555 125.264(18)
Eu1 Eu2 As2 6_555 14_555 54.736(18)
Eu1 Eu2 As2 6_555 15_555 54.736(18)
Eu1 Eu2 As2 6_555 16_555 125.264(18)
Eu1 Eu2 Eu1 9_555 10_555 180.0(5)
Eu1 Eu2 As2 9_555 . 54.736(18)
Eu1 Eu2 As2 9_555 2_555 54.736(18)
Eu1 Eu2 As2 9_555 3_555 125.264(18)
Eu1 Eu2 As2 9_555 4_555 125.264(18)
Eu1 Eu2 As2 9_555 13_555 125.264(18)
Eu1 Eu2 As2 9_555 14_555 125.264(18)
Eu1 Eu2 As2 9_555 15_555 54.736(18)
Eu1 Eu2 As2 9_555 16_555 54.736(18)
Eu1 Eu2 As2 10_555 . 125.264(18)
Eu1 Eu2 As2 10_555 2_555 125.264(18)
Eu1 Eu2 As2 10_555 3_555 54.736(18)
Eu1 Eu2 As2 10_555 4_555 54.736(18)
Eu1 Eu2 As2 10_555 13_555 54.736(18)
Eu1 Eu2 As2 10_555 14_555 54.736(18)
Eu1 Eu2 As2 10_555 15_555 125.264(18)
Eu1 Eu2 As2 10_555 16_555 125.264(18)
As2 Eu2 As2 . 2_555 109.47(3)
As2 Eu2 As2 . 3_555 109.47(3)
As2 Eu2 As2 . 4_555 109.47(3)
As2 Eu2 As2 . 13_555 70.53(3)
As2 Eu2 As2 . 14_555 180.0(5)
As2 Eu2 As2 . 15_555 70.53(3)
As2 Eu2 As2 . 16_555 70.53(3)
As2 Eu2 As2 2_555 3_555 109.47(3)
As2 Eu2 As2 2_555 4_555 109.47(3)
As2 Eu2 As2 2_555 13_555 180.0(5)
As2 Eu2 As2 2_555 14_555 70.53(3)
As2 Eu2 As2 2_555 15_555 70.53(3)
As2 Eu2 As2 2_555 16_555 70.53(3)
As2 Eu2 As2 3_555 4_555 109.47(3)
As2 Eu2 As2 3_555 13_555 70.53(3)
As2 Eu2 As2 3_555 14_555 70.53(3)
As2 Eu2 As2 3_555 15_555 180.0(5)
As2 Eu2 As2 3_555 16_555 70.53(3)
As2 Eu2 As2 4_555 13_555 70.53(3)
As2 Eu2 As2 4_555 14_555 70.53(3)
As2 Eu2 As2 4_555 15_555 70.53(3)
As2 Eu2 As2 4_555 16_555 180.0(5)
As2 Eu2 As2 13_555 14_555 109.47(3)
As2 Eu2 As2 13_555 15_555 109.47(3)
As2 Eu2 As2 13_555 16_555 109.47(3)
As2 Eu2 As2 14_555 15_555 109.47(3)
As2 Eu2 As2 14_555 16_555 109.47(3)
As2 Eu2 As2 15_555 16_555 109.47(3)
Eu1 Cu1 Cu1 9_555 5_555 116.22(6)
Eu1 Cu1 Cu1 9_555 104_555 123.71(6)
Eu1 Cu1 Cu1 9_555 9_555 116.22(6)
Eu1 Cu1 Cu1 9_555 59_555 123.71(6)
Eu1 Cu1 Fe1 9_555 . 0
Eu1 Cu1 Fe1 9_555 5_555 116.22(6)
Eu1 Cu1 Fe1 9_555 104_555 123.71(6)
Eu1 Cu1 Fe1 9_555 9_555 116.22(6)
Eu1 Cu1 Fe1 9_555 59_555 123.71(6)
Eu1 Cu1 Cu2 9_555 . 64.88(3)
Eu1 Cu1 Cu2 9_555 5_555 64.88(3)
Eu1 Cu1 Fe3 9_555 146_555 70.44(4)
Eu1 Cu1 Cu3 9_555 146_555 70.44(4)
Eu1 Cu1 As1 9_555 99_555 64.96(3)
Eu1 Cu1 As1 9_555 54_555 64.96(3)
Eu1 Cu1 As2 9_555 . 70.82(4)
Eu1 Cu1 As3 9_555 . 173.74(8)
Cu1 Cu1 Cu1 5_555 104_555 90.00(5)
Cu1 Cu1 Cu1 5_555 9_555 60.00(5)
Cu1 Cu1 Cu1 5_555 59_555 120.00(4)
Cu1 Cu1 Fe1 5_555 . 0
Cu1 Cu1 Fe1 5_555 5_555 0.0(5)
Cu1 Cu1 Fe1 5_555 104_555 90.00(5)
Cu1 Cu1 Fe1 5_555 9_555 60.00(5)
Cu1 Cu1 Fe1 5_555 59_555 120.00(4)
Cu1 Cu1 Cu2 5_555 . 106.95(8)
Cu1 Cu1 Cu2 5_555 5_555 58.76(4)
Cu1 Cu1 Fe3 5_555 146_555 148.19(5)
Cu1 Cu1 Cu3 5_555 146_555 148.19(5)
Cu1 Cu1 As1 5_555 99_555 160.71(7)
Cu1 Cu1 As1 5_555 54_555 101.50(4)
Cu1 Cu1 As2 5_555 . 56.06(5)
Cu1 Cu1 As3 5_555 . 58.65(3)
Cu1 Cu1 Cu1 104_555 9_555 120.00(4)
Cu1 Cu1 Cu1 104_555 59_555 60.00(5)
Cu1 Cu1 Fe1 104_555 . 0
Cu1 Cu1 Fe1 104_555 5_555 90.00(5)
Cu1 Cu1 Fe1 104_555 104_555 0.0(5)
Cu1 Cu1 Fe1 104_555 9_555 120.00(4)
Cu1 Cu1 Fe1 104_555 59_555 60.00(5)
Cu1 Cu1 Cu2 104_555 . 155.42(7)
Cu1 Cu1 Cu2 104_555 5_555 95.69(4)
Cu1 Cu1 Fe3 104_555 146_555 63.86(6)
Cu1 Cu1 Cu3 104_555 146_555 63.86(6)
Cu1 Cu1 As1 104_555 99_555 105.30(8)
Cu1 Cu1 As1 104_555 54_555 61.28(4)
Cu1 Cu1 As2 104_555 . 144.12(6)
Cu1 Cu1 As3 104_555 . 61.36(3)
Cu1 Cu1 Cu1 9_555 59_555 90.00(5)
Cu1 Cu1 Fe1 9_555 . 0
Cu1 Cu1 Fe1 9_555 5_555 60.00(5)
Cu1 Cu1 Fe1 9_555 104_555 120.00(4)
Cu1 Cu1 Fe1 9_555 9_555 0.0(5)
Cu1 Cu1 Fe1 9_555 59_555 90.00(5)
Cu1 Cu1 Cu2 9_555 . 58.76(4)
Cu1 Cu1 Cu2 9_555 5_555 106.95(8)
Cu1 Cu1 Fe3 9_555 146_555 148.19(5)
Cu1 Cu1 Cu3 9_555 146_555 148.19(5)
Cu1 Cu1 As1 9_555 99_555 101.50(4)
Cu1 Cu1 As1 9_555 54_555 160.71(7)
Cu1 Cu1 As2 9_555 . 56.06(5)
Cu1 Cu1 As3 9_555 . 58.65(3)
Cu1 Cu1 Fe1 59_555 . 0
Cu1 Cu1 Fe1 59_555 5_555 120.00(4)
Cu1 Cu1 Fe1 59_555 104_555 60.00(5)
Cu1 Cu1 Fe1 59_555 9_555 90.00(5)
Cu1 Cu1 Fe1 59_555 59_555 0.0(5)
Cu1 Cu1 Cu2 59_555 . 95.69(4)
Cu1 Cu1 Cu2 59_555 5_555 155.42(7)
Cu1 Cu1 Fe3 59_555 146_555 63.86(6)
Cu1 Cu1 Cu3 59_555 146_555 63.86(6)
Cu1 Cu1 As1 59_555 99_555 61.28(4)
Cu1 Cu1 As1 59_555 54_555 105.30(8)
Cu1 Cu1 As2 59_555 . 144.12(6)
Cu1 Cu1 As3 59_555 . 61.36(3)
Fe1 Cu1 Fe1 . 5_555 0
Fe1 Cu1 Fe1 . 104_555 0
Fe1 Cu1 Fe1 . 9_555 0
Fe1 Cu1 Fe1 . 59_555 0
Fe1 Cu1 Cu2 . . 0
Fe1 Cu1 Cu2 . 5_555 0
Fe1 Cu1 Fe3 . 146_555 0
Fe1 Cu1 Cu3 . 146_555 0
Fe1 Cu1 As1 . 99_555 0
Fe1 Cu1 As1 . 54_555 0
Fe1 Cu1 As2 . . 0
Fe1 Cu1 As3 . . 0
Fe1 Cu1 Fe1 5_555 104_555 90.00(5)
Fe1 Cu1 Fe1 5_555 9_555 60.00(5)
Fe1 Cu1 Fe1 5_555 59_555 120.00(4)
Fe1 Cu1 Cu2 5_555 . 106.95(8)
Fe1 Cu1 Cu2 5_555 5_555 58.76(4)
Fe1 Cu1 Fe3 5_555 146_555 148.19(5)
Fe1 Cu1 Cu3 5_555 146_555 148.19(5)
Fe1 Cu1 As1 5_555 99_555 160.71(7)
Fe1 Cu1 As1 5_555 54_555 101.50(4)
Fe1 Cu1 As2 5_555 . 56.06(5)
Fe1 Cu1 As3 5_555 . 58.65(3)
Fe1 Cu1 Fe1 104_555 9_555 120.00(4)
Fe1 Cu1 Fe1 104_555 59_555 60.00(5)
Fe1 Cu1 Cu2 104_555 . 155.42(7)
Fe1 Cu1 Cu2 104_555 5_555 95.69(4)
Fe1 Cu1 Fe3 104_555 146_555 63.86(6)
Fe1 Cu1 Cu3 104_555 146_555 63.86(6)
Fe1 Cu1 As1 104_555 99_555 105.30(8)
Fe1 Cu1 As1 104_555 54_555 61.28(4)
Fe1 Cu1 As2 104_555 . 144.12(6)
Fe1 Cu1 As3 104_555 . 61.36(3)
Fe1 Cu1 Fe1 9_555 59_555 90.00(5)
Fe1 Cu1 Cu2 9_555 . 58.76(4)
Fe1 Cu1 Cu2 9_555 5_555 106.95(8)
Fe1 Cu1 Fe3 9_555 146_555 148.19(5)
Fe1 Cu1 Cu3 9_555 146_555 148.19(5)
Fe1 Cu1 As1 9_555 99_555 101.50(4)
Fe1 Cu1 As1 9_555 54_555 160.71(7)
Fe1 Cu1 As2 9_555 . 56.06(5)
Fe1 Cu1 As3 9_555 . 58.65(3)
Fe1 Cu1 Cu2 59_555 . 95.69(4)
Fe1 Cu1 Cu2 59_555 5_555 155.42(7)
Fe1 Cu1 Fe3 59_555 146_555 63.86(6)
Fe1 Cu1 Cu3 59_555 146_555 63.86(6)
Fe1 Cu1 As1 59_555 99_555 61.28(4)
Fe1 Cu1 As1 59_555 54_555 105.30(8)
Fe1 Cu1 As2 59_555 . 144.12(6)
Fe1 Cu1 As3 59_555 . 61.36(3)
Cu2 Cu1 Cu2 . 5_555 108.24(7)
Cu2 Cu1 Fe3 . 146_555 103.81(5)
Cu2 Cu1 Cu3 . 146_555 103.81(5)
Cu2 Cu1 As1 . 99_555 54.96(3)
Cu2 Cu1 As1 . 54_555 129.21(4)
Cu2 Cu1 As2 . . 58.59(5)
Cu2 Cu1 As3 . . 112.20(4)
Cu2 Cu1 Fe3 5_555 146_555 103.81(5)
Cu2 Cu1 Cu3 5_555 146_555 103.81(5)
Cu2 Cu1 As1 5_555 99_555 129.21(4)
Cu2 Cu1 As1 5_555 54_555 54.96(3)
Cu2 Cu1 As2 5_555 . 58.59(5)
Cu2 Cu1 As3 5_555 . 112.20(4)
Fe3 Cu1 Cu3 146_555 146_555 0.0(5)
Fe3 Cu1 As1 146_555 99_555 51.08(4)
Fe3 Cu1 As1 146_555 54_555 51.08(4)
Fe3 Cu1 As2 146_555 . 141.26(4)
Fe3 Cu1 As3 146_555 . 115.81(7)
Cu3 Cu1 As1 146_555 99_555 51.08(4)
Cu3 Cu1 As1 146_555 54_555 51.08(4)
Cu3 Cu1 As2 146_555 . 141.26(4)
Cu3 Cu1 As3 146_555 . 115.81(7)
As1 Cu1 As1 99_555 54_555 96.22(6)
As1 Cu1 As2 99_555 . 110.40(5)
As1 Cu1 As3 99_555 . 118.49(4)
As1 Cu1 As2 54_555 . 110.40(5)
As1 Cu1 As3 54_555 . 118.49(4)
As2 Cu1 As3 . . 102.93(6)
Eu1 Fe1 Cu1 9_555 . 0
Eu1 Fe1 Cu1 9_555 5_555 116.22(6)
Eu1 Fe1 Cu1 9_555 104_555 123.71(6)
Eu1 Fe1 Cu1 9_555 9_555 116.22(6)
Eu1 Fe1 Cu1 9_555 59_555 123.71(6)
Eu1 Fe1 Fe1 9_555 5_555 116.22(6)
Eu1 Fe1 Fe1 9_555 104_555 123.71(6)
Eu1 Fe1 Fe1 9_555 9_555 116.22(6)
Eu1 Fe1 Fe1 9_555 59_555 123.71(6)
Eu1 Fe1 Cu2 9_555 . 64.88(3)
Eu1 Fe1 Cu2 9_555 5_555 64.88(3)
Eu1 Fe1 Cu3 9_555 146_555 70.44(4)
Eu1 Fe1 As1 9_555 99_555 64.96(3)
Eu1 Fe1 As1 9_555 54_555 64.96(3)
Eu1 Fe1 As2 9_555 . 70.82(4)
Eu1 Fe1 As3 9_555 . 173.74(8)
Cu1 Fe1 Cu1 . 5_555 0
Cu1 Fe1 Cu1 . 104_555 0
Cu1 Fe1 Cu1 . 9_555 0
Cu1 Fe1 Cu1 . 59_555 0
Cu1 Fe1 Fe1 . 5_555 0
Cu1 Fe1 Fe1 . 104_555 0
Cu1 Fe1 Fe1 . 9_555 0
Cu1 Fe1 Fe1 . 59_555 0
Cu1 Fe1 Cu2 . . 0
Cu1 Fe1 Cu2 . 5_555 0
Cu1 Fe1 Cu3 . 146_555 0
Cu1 Fe1 As1 . 99_555 0
Cu1 Fe1 As1 . 54_555 0
Cu1 Fe1 As2 . . 0
Cu1 Fe1 As3 . . 0
Cu1 Fe1 Cu1 5_555 104_555 90.00(5)
Cu1 Fe1 Cu1 5_555 9_555 60.00(5)
Cu1 Fe1 Cu1 5_555 59_555 120.00(4)
Cu1 Fe1 Fe1 5_555 5_555 0.0(5)
Cu1 Fe1 Fe1 5_555 104_555 90.00(5)
Cu1 Fe1 Fe1 5_555 9_555 60.00(5)
Cu1 Fe1 Fe1 5_555 59_555 120.00(4)
Cu1 Fe1 Cu2 5_555 . 106.95(8)
Cu1 Fe1 Cu2 5_555 5_555 58.76(4)
Cu1 Fe1 Cu3 5_555 146_555 148.19(5)
Cu1 Fe1 As1 5_555 99_555 160.71(7)
Cu1 Fe1 As1 5_555 54_555 101.50(4)
Cu1 Fe1 As2 5_555 . 56.06(5)
Cu1 Fe1 As3 5_555 . 58.65(3)
Cu1 Fe1 Cu1 104_555 9_555 120.00(4)
Cu1 Fe1 Cu1 104_555 59_555 60.00(5)
Cu1 Fe1 Fe1 104_555 5_555 90.00(5)
Cu1 Fe1 Fe1 104_555 104_555 0.0(5)
Cu1 Fe1 Fe1 104_555 9_555 120.00(4)
Cu1 Fe1 Fe1 104_555 59_555 60.00(5)
Cu1 Fe1 Cu2 104_555 . 155.42(7)
Cu1 Fe1 Cu2 104_555 5_555 95.69(4)
Cu1 Fe1 Cu3 104_555 146_555 63.86(6)
Cu1 Fe1 As1 104_555 99_555 105.30(8)
Cu1 Fe1 As1 104_555 54_555 61.28(4)
Cu1 Fe1 As2 104_555 . 144.12(6)
Cu1 Fe1 As3 104_555 . 61.36(3)
Cu1 Fe1 Cu1 9_555 59_555 90.00(5)
Cu1 Fe1 Fe1 9_555 5_555 60.00(5)
Cu1 Fe1 Fe1 9_555 104_555 120.00(4)
Cu1 Fe1 Fe1 9_555 9_555 0.0(5)
Cu1 Fe1 Fe1 9_555 59_555 90.00(5)
Cu1 Fe1 Cu2 9_555 . 58.76(4)
Cu1 Fe1 Cu2 9_555 5_555 106.95(8)
Cu1 Fe1 Cu3 9_555 146_555 148.19(5)
Cu1 Fe1 As1 9_555 99_555 101.50(4)
Cu1 Fe1 As1 9_555 54_555 160.71(7)
Cu1 Fe1 As2 9_555 . 56.06(5)
Cu1 Fe1 As3 9_555 . 58.65(3)
Cu1 Fe1 Fe1 59_555 5_555 120.00(4)
Cu1 Fe1 Fe1 59_555 104_555 60.00(5)
Cu1 Fe1 Fe1 59_555 9_555 90.00(5)
Cu1 Fe1 Fe1 59_555 59_555 0.0(5)
Cu1 Fe1 Cu2 59_555 . 95.69(4)
Cu1 Fe1 Cu2 59_555 5_555 155.42(7)
Cu1 Fe1 Cu3 59_555 146_555 63.86(6)
Cu1 Fe1 As1 59_555 99_555 61.28(4)
Cu1 Fe1 As1 59_555 54_555 105.30(8)
Cu1 Fe1 As2 59_555 . 144.12(6)
Cu1 Fe1 As3 59_555 . 61.36(3)
Fe1 Fe1 Fe1 5_555 104_555 90.00(5)
Fe1 Fe1 Fe1 5_555 9_555 60.00(5)
Fe1 Fe1 Fe1 5_555 59_555 120.00(4)
Fe1 Fe1 Cu2 5_555 . 106.95(8)
Fe1 Fe1 Cu2 5_555 5_555 58.76(4)
Fe1 Fe1 Cu3 5_555 146_555 148.19(5)
Fe1 Fe1 As1 5_555 99_555 160.71(7)
Fe1 Fe1 As1 5_555 54_555 101.50(4)
Fe1 Fe1 As2 5_555 . 56.06(5)
Fe1 Fe1 As3 5_555 . 58.65(3)
Fe1 Fe1 Fe1 104_555 9_555 120.00(4)
Fe1 Fe1 Fe1 104_555 59_555 60.00(5)
Fe1 Fe1 Cu2 104_555 . 155.42(7)
Fe1 Fe1 Cu2 104_555 5_555 95.69(4)
Fe1 Fe1 Cu3 104_555 146_555 63.86(6)
Fe1 Fe1 As1 104_555 99_555 105.30(8)
Fe1 Fe1 As1 104_555 54_555 61.28(4)
Fe1 Fe1 As2 104_555 . 144.12(6)
Fe1 Fe1 As3 104_555 . 61.36(3)
Fe1 Fe1 Fe1 9_555 59_555 90.00(5)
Fe1 Fe1 Cu2 9_555 . 58.76(4)
Fe1 Fe1 Cu2 9_555 5_555 106.95(8)
Fe1 Fe1 Cu3 9_555 146_555 148.19(5)
Fe1 Fe1 As1 9_555 99_555 101.50(4)
Fe1 Fe1 As1 9_555 54_555 160.71(7)
Fe1 Fe1 As2 9_555 . 56.06(5)
Fe1 Fe1 As3 9_555 . 58.65(3)
Fe1 Fe1 Cu2 59_555 . 95.69(4)
Fe1 Fe1 Cu2 59_555 5_555 155.42(7)
Fe1 Fe1 Cu3 59_555 146_555 63.86(6)
Fe1 Fe1 As1 59_555 99_555 61.28(4)
Fe1 Fe1 As1 59_555 54_555 105.30(8)
Fe1 Fe1 As2 59_555 . 144.12(6)
Fe1 Fe1 As3 59_555 . 61.36(3)
Cu2 Fe1 Cu2 . 5_555 108.24(7)
Cu2 Fe1 Cu3 . 146_555 103.81(5)
Cu2 Fe1 As1 . 99_555 54.96(3)
Cu2 Fe1 As1 . 54_555 129.21(4)
Cu2 Fe1 As2 . . 58.59(5)
Cu2 Fe1 As3 . . 112.20(4)
Cu2 Fe1 Cu3 5_555 146_555 103.81(5)
Cu2 Fe1 As1 5_555 99_555 129.21(4)
Cu2 Fe1 As1 5_555 54_555 54.96(3)
Cu2 Fe1 As2 5_555 . 58.59(5)
Cu2 Fe1 As3 5_555 . 112.20(4)
Cu3 Fe1 As1 146_555 99_555 51.08(4)
Cu3 Fe1 As1 146_555 54_555 51.08(4)
Cu3 Fe1 As2 146_555 . 141.26(4)
Cu3 Fe1 As3 146_555 . 115.81(7)
As1 Fe1 As1 99_555 54_555 96.22(6)
As1 Fe1 As2 99_555 . 110.40(5)
As1 Fe1 As3 99_555 . 118.49(4)
As1 Fe1 As2 54_555 . 110.40(5)
As1 Fe1 As3 54_555 . 118.49(4)
As2 Fe1 As3 . . 102.93(6)
Eu1 Cu2 Eu1 5_555 9_555 123.09(6)
Eu1 Cu2 Cu1 5_555 . 120.22(5)
Eu1 Cu2 Cu1 5_555 9_555 65.87(3)
Eu1 Cu2 Cu1 5_555 16_555 120.22(5)
Eu1 Cu2 Cu1 5_555 18_555 65.87(3)
Eu1 Cu2 Fe1 5_555 . 120.22(5)
Eu1 Cu2 Fe1 5_555 9_555 65.87(3)
Eu1 Cu2 Fe1 5_555 16_555 120.22(5)
Eu1 Cu2 Fe1 5_555 18_555 65.87(3)
Eu1 Cu2 As1 5_555 146_555 67.28(5)
Eu1 Cu2 As1 5_555 99_555 169.63(6)
Eu1 Cu2 As2 5_555 . 70.78(4)
Eu1 Cu2 As2 5_555 16_555 70.78(4)
Eu1 Cu2 Cu1 9_555 . 65.87(3)
Eu1 Cu2 Cu1 9_555 9_555 120.22(5)
Eu1 Cu2 Cu1 9_555 16_555 65.87(3)
Eu1 Cu2 Cu1 9_555 18_555 120.22(5)
Eu1 Cu2 Fe1 9_555 . 65.87(3)
Eu1 Cu2 Fe1 9_555 9_555 120.22(5)
Eu1 Cu2 Fe1 9_555 16_555 65.87(3)
Eu1 Cu2 Fe1 9_555 18_555 120.22(5)
Eu1 Cu2 As1 9_555 146_555 169.63(6)
Eu1 Cu2 As1 9_555 99_555 67.28(5)
Eu1 Cu2 As2 9_555 . 70.78(4)
Eu1 Cu2 As2 9_555 16_555 70.78(4)
Cu1 Cu2 Cu1 . 9_555 62.49(4)
Cu1 Cu2 Cu1 . 16_555 116.25(7)
Cu1 Cu2 Cu1 . 18_555 168.62(7)
Cu1 Cu2 Fe1 . . 0.0(5)
Cu1 Cu2 Fe1 . 9_555 62.49(4)
Cu1 Cu2 Fe1 . 16_555 116.25(7)
Cu1 Cu2 Fe1 . 18_555 168.62(7)
Cu1 Cu2 As1 . 146_555 109.99(4)
Cu1 Cu2 As1 . 99_555 62.21(5)
Cu1 Cu2 As2 . . 56.95(5)
Cu1 Cu2 As2 . 16_555 133.03(6)
Cu1 Cu2 Cu1 9_555 16_555 168.62(7)
Cu1 Cu2 Cu1 9_555 18_555 116.25(7)
Cu1 Cu2 Fe1 9_555 . 62.49(4)
Cu1 Cu2 Fe1 9_555 9_555 0.0(5)
Cu1 Cu2 Fe1 9_555 16_555 168.62(7)
Cu1 Cu2 Fe1 9_555 18_555 116.25(7)
Cu1 Cu2 As1 9_555 146_555 62.21(5)
Cu1 Cu2 As1 9_555 99_555 109.99(4)
Cu1 Cu2 As2 9_555 . 56.95(5)
Cu1 Cu2 As2 9_555 16_555 133.03(6)
Cu1 Cu2 Cu1 16_555 18_555 62.49(4)
Cu1 Cu2 Fe1 16_555 . 116.25(7)
Cu1 Cu2 Fe1 16_555 9_555 168.62(7)
Cu1 Cu2 Fe1 16_555 16_555 0.0(5)
Cu1 Cu2 Fe1 16_555 18_555 62.49(4)
Cu1 Cu2 As1 16_555 146_555 109.99(4)
Cu1 Cu2 As1 16_555 99_555 62.21(5)
Cu1 Cu2 As2 16_555 . 133.03(6)
Cu1 Cu2 As2 16_555 16_555 56.95(5)
Cu1 Cu2 Fe1 18_555 . 168.62(7)
Cu1 Cu2 Fe1 18_555 9_555 116.25(7)
Cu1 Cu2 Fe1 18_555 16_555 62.49(4)
Cu1 Cu2 Fe1 18_555 18_555 0.0(5)
Cu1 Cu2 As1 18_555 146_555 62.21(5)
Cu1 Cu2 As1 18_555 99_555 109.99(4)
Cu1 Cu2 As2 18_555 . 133.03(6)
Cu1 Cu2 As2 18_555 16_555 56.95(5)
Fe1 Cu2 Fe1 . 9_555 62.49(4)
Fe1 Cu2 Fe1 . 16_555 116.25(7)
Fe1 Cu2 Fe1 . 18_555 168.62(7)
Fe1 Cu2 As1 . 146_555 109.99(4)
Fe1 Cu2 As1 . 99_555 62.21(5)
Fe1 Cu2 As2 . . 56.95(5)
Fe1 Cu2 As2 . 16_555 133.03(6)
Fe1 Cu2 Fe1 9_555 16_555 168.62(7)
Fe1 Cu2 Fe1 9_555 18_555 116.25(7)
Fe1 Cu2 As1 9_555 146_555 62.21(5)
Fe1 Cu2 As1 9_555 99_555 109.99(4)
Fe1 Cu2 As2 9_555 . 56.95(5)
Fe1 Cu2 As2 9_555 16_555 133.03(6)
Fe1 Cu2 Fe1 16_555 18_555 62.49(4)
Fe1 Cu2 As1 16_555 146_555 109.99(4)
Fe1 Cu2 As1 16_555 99_555 62.21(5)
Fe1 Cu2 As2 16_555 . 133.03(6)
Fe1 Cu2 As2 16_555 16_555 56.95(5)
Fe1 Cu2 As1 18_555 146_555 62.21(5)
Fe1 Cu2 As1 18_555 99_555 109.99(4)
Fe1 Cu2 As2 18_555 . 133.03(6)
Fe1 Cu2 As2 18_555 16_555 56.95(5)
As1 Cu2 As1 146_555 99_555 102.35(6)
As1 Cu2 As2 146_555 . 115.67(5)
As1 Cu2 As2 146_555 16_555 115.67(5)
As1 Cu2 As2 99_555 . 115.67(5)
As1 Cu2 As2 99_555 16_555 115.67(5)
As2 Cu2 As2 . 16_555 92.59(5)
Eu1 Fe3 Eu1 49_555 101_555 120.00(4)
Eu1 Fe3 Eu1 49_555 153_555 120.00(4)
Eu1 Fe3 Cu1 49_555 146_555 104.40(4)
Eu1 Fe3 Cu1 49_555 54_555 59.04(3)
Eu1 Fe3 Cu1 49_555 106_555 104.40(4)
Eu1 Fe3 Fe3 49_555 13_556 66.14(4)
Eu1 Fe3 Fe3 49_555 15_565 66.14(4)
Eu1 Fe3 Fe3 49_555 16_655 145.11(5)
Eu1 Fe3 Cu3 49_555 . 0
Eu1 Fe3 Cu3 49_555 13_556 66.14(4)
Eu1 Fe3 Cu3 49_555 15_565 66.14(4)
Eu1 Fe3 Cu3 49_555 16_655 145.11(5)
Eu1 Fe3 As1 49_555 52_555 161.40(6)
Eu1 Fe3 As1 49_555 104_555 61.51(4)
Eu1 Fe3 As1 49_555 156_555 61.51(4)
Eu1 Fe3 As4 49_555 . 90.38(4)
Eu1 Fe3 Eu1 101_555 153_555 120.00(4)
Eu1 Fe3 Cu1 101_555 146_555 104.40(4)
Eu1 Fe3 Cu1 101_555 54_555 104.40(4)
Eu1 Fe3 Cu1 101_555 106_555 59.04(3)
Eu1 Fe3 Fe3 101_555 13_556 66.14(4)
Eu1 Fe3 Fe3 101_555 15_565 145.11(5)
Eu1 Fe3 Fe3 101_555 16_655 66.14(4)
Eu1 Fe3 Cu3 101_555 . 0
Eu1 Fe3 Cu3 101_555 13_556 66.14(4)
Eu1 Fe3 Cu3 101_555 15_565 145.11(5)
Eu1 Fe3 Cu3 101_555 16_655 66.14(4)
Eu1 Fe3 As1 101_555 52_555 61.51(4)
Eu1 Fe3 As1 101_555 104_555 161.40(6)
Eu1 Fe3 As1 101_555 156_555 61.51(4)
Eu1 Fe3 As4 101_555 . 90.38(4)
Eu1 Fe3 Cu1 153_555 146_555 59.04(3)
Eu1 Fe3 Cu1 153_555 54_555 104.40(4)
Eu1 Fe3 Cu1 153_555 106_555 104.40(4)
Eu1 Fe3 Fe3 153_555 13_556 145.11(5)
Eu1 Fe3 Fe3 153_555 15_565 66.14(4)
Eu1 Fe3 Fe3 153_555 16_655 66.14(4)
Eu1 Fe3 Cu3 153_555 . 0
Eu1 Fe3 Cu3 153_555 13_556 145.11(5)
Eu1 Fe3 Cu3 153_555 15_565 66.14(4)
Eu1 Fe3 Cu3 153_555 16_655 66.14(4)
Eu1 Fe3 As1 153_555 52_555 61.51(4)
Eu1 Fe3 As1 153_555 104_555 61.51(4)
Eu1 Fe3 As1 153_555 156_555 161.40(6)
Eu1 Fe3 As4 153_555 . 90.38(4)
Cu1 Fe3 Cu1 146_555 54_555 52.29(3)
Cu1 Fe3 Cu1 146_555 106_555 52.29(3)
Cu1 Fe3 Fe3 146_555 13_556 155.85(6)
Cu1 Fe3 Fe3 146_555 15_565 106.82(5)
Cu1 Fe3 Fe3 146_555 16_655 106.82(5)
Cu1 Fe3 Cu3 146_555 . 0
Cu1 Fe3 Cu3 146_555 13_556 155.85(6)
Cu1 Fe3 Cu3 146_555 15_565 106.82(5)
Cu1 Fe3 Cu3 146_555 16_655 106.82(5)
Cu1 Fe3 As1 146_555 52_555 59.28(4)
Cu1 Fe3 As1 146_555 104_555 59.28(4)
Cu1 Fe3 As1 146_555 156_555 102.36(5)
Cu1 Fe3 As4 146_555 . 149.42(6)
Cu1 Fe3 Cu1 54_555 106_555 52.29(3)
Cu1 Fe3 Fe3 54_555 13_556 106.82(5)
Cu1 Fe3 Fe3 54_555 15_565 106.82(5)
Cu1 Fe3 Fe3 54_555 16_655 155.85(6)
Cu1 Fe3 Cu3 54_555 . 0
Cu1 Fe3 Cu3 54_555 13_556 106.82(5)
Cu1 Fe3 Cu3 54_555 15_565 106.82(5)
Cu1 Fe3 Cu3 54_555 16_655 155.85(6)
Cu1 Fe3 As1 54_555 52_555 102.36(5)
Cu1 Fe3 As1 54_555 104_555 59.28(4)
Cu1 Fe3 As1 54_555 156_555 59.28(4)
Cu1 Fe3 As4 54_555 . 149.42(6)
Cu1 Fe3 Fe3 106_555 13_556 106.82(5)
Cu1 Fe3 Fe3 106_555 15_565 155.85(6)
Cu1 Fe3 Fe3 106_555 16_655 106.82(5)
Cu1 Fe3 Cu3 106_555 . 0
Cu1 Fe3 Cu3 106_555 13_556 106.82(5)
Cu1 Fe3 Cu3 106_555 15_565 155.85(6)
Cu1 Fe3 Cu3 106_555 16_655 106.82(5)
Cu1 Fe3 As1 106_555 52_555 59.28(4)
Cu1 Fe3 As1 106_555 104_555 102.36(5)
Cu1 Fe3 As1 106_555 156_555 59.28(4)
Cu1 Fe3 As4 106_555 . 149.42(6)
Fe3 Fe3 Fe3 13_556 15_565 90.00(5)
Fe3 Fe3 Fe3 13_556 16_655 90.00(5)
Fe3 Fe3 Cu3 13_556 . 0
Fe3 Fe3 Cu3 13_556 13_556 0.0(5)
Fe3 Fe3 Cu3 13_556 15_565 90.00(5)
Fe3 Fe3 Cu3 13_556 16_655 90.00(5)
Fe3 Fe3 As1 13_556 52_555 124.63(6)
Fe3 Fe3 As1 13_556 104_555 124.63(6)
Fe3 Fe3 As1 13_556 156_555 53.49(4)
Fe3 Fe3 As4 13_556 . 54.74(4)
Fe3 Fe3 Fe3 15_565 16_655 90.00(5)
Fe3 Fe3 Cu3 15_565 . 0
Fe3 Fe3 Cu3 15_565 13_556 90.00(5)
Fe3 Fe3 Cu3 15_565 15_565 0.0(5)
Fe3 Fe3 Cu3 15_565 16_655 90.00(5)
Fe3 Fe3 As1 15_565 52_555 124.63(6)
Fe3 Fe3 As1 15_565 104_555 53.49(4)
Fe3 Fe3 As1 15_565 156_555 124.63(6)
Fe3 Fe3 As4 15_565 . 54.74(4)
Fe3 Fe3 Cu3 16_655 . 0
Fe3 Fe3 Cu3 16_655 13_556 90.00(5)
Fe3 Fe3 Cu3 16_655 15_565 90.00(5)
Fe3 Fe3 Cu3 16_655 16_655 0.0(5)
Fe3 Fe3 As1 16_655 52_555 53.49(4)
Fe3 Fe3 As1 16_655 104_555 124.63(6)
Fe3 Fe3 As1 16_655 156_555 124.63(6)
Fe3 Fe3 As4 16_655 . 54.74(4)
Cu3 Fe3 Cu3 . 13_556 0
Cu3 Fe3 Cu3 . 15_565 0
Cu3 Fe3 Cu3 . 16_655 0
Cu3 Fe3 As1 . 52_555 0
Cu3 Fe3 As1 . 104_555 0
Cu3 Fe3 As1 . 156_555 0
Cu3 Fe3 As4 . . 0
Cu3 Fe3 Cu3 13_556 15_565 90.00(5)
Cu3 Fe3 Cu3 13_556 16_655 90.00(5)
Cu3 Fe3 As1 13_556 52_555 124.63(6)
Cu3 Fe3 As1 13_556 104_555 124.63(6)
Cu3 Fe3 As1 13_556 156_555 53.49(4)
Cu3 Fe3 As4 13_556 . 54.74(4)
Cu3 Fe3 Cu3 15_565 16_655 90.00(5)
Cu3 Fe3 As1 15_565 52_555 124.63(6)
Cu3 Fe3 As1 15_565 104_555 53.49(4)
Cu3 Fe3 As1 15_565 156_555 124.63(6)
Cu3 Fe3 As4 15_565 . 54.74(4)
Cu3 Fe3 As1 16_655 52_555 53.49(4)
Cu3 Fe3 As1 16_655 104_555 124.63(6)
Cu3 Fe3 As1 16_655 156_555 124.63(6)
Cu3 Fe3 As4 16_655 . 54.74(4)
As1 Fe3 As1 52_555 104_555 110.69(6)
As1 Fe3 As1 52_555 156_555 110.69(6)
As1 Fe3 As4 52_555 . 108.22(5)
As1 Fe3 As1 104_555 156_555 110.69(6)
As1 Fe3 As4 104_555 . 108.22(5)
As1 Fe3 As4 156_555 . 108.22(5)
Eu1 Cu3 Eu1 49_555 101_555 120.00(4)
Eu1 Cu3 Eu1 49_555 153_555 120.00(4)
Eu1 Cu3 Cu1 49_555 146_555 104.40(4)
Eu1 Cu3 Cu1 49_555 54_555 59.04(3)
Eu1 Cu3 Cu1 49_555 106_555 104.40(4)
Eu1 Cu3 Fe1 49_555 146_555 104.40(4)
Eu1 Cu3 Fe1 49_555 54_555 59.04(3)
Eu1 Cu3 Fe1 49_555 106_555 104.40(4)
Eu1 Cu3 Fe3 49_555 . 0
Eu1 Cu3 Fe3 49_555 13_556 66.14(4)
Eu1 Cu3 Fe3 49_555 15_565 66.14(4)
Eu1 Cu3 Fe3 49_555 16_655 145.11(5)
Eu1 Cu3 Cu3 49_555 13_556 66.14(4)
Eu1 Cu3 Cu3 49_555 15_565 66.14(4)
Eu1 Cu3 Cu3 49_555 16_655 145.11(5)
Eu1 Cu3 As1 49_555 52_555 161.40(6)
Eu1 Cu3 As1 49_555 104_555 61.51(4)
Eu1 Cu3 As1 49_555 156_555 61.51(4)
Eu1 Cu3 As4 49_555 . 90.38(4)
Eu1 Cu3 Eu1 101_555 153_555 120.00(4)
Eu1 Cu3 Cu1 101_555 146_555 104.40(4)
Eu1 Cu3 Cu1 101_555 54_555 104.40(4)
Eu1 Cu3 Cu1 101_555 106_555 59.04(3)
Eu1 Cu3 Fe1 101_555 146_555 104.40(4)
Eu1 Cu3 Fe1 101_555 54_555 104.40(4)
Eu1 Cu3 Fe1 101_555 106_555 59.04(3)
Eu1 Cu3 Fe3 101_555 . 0
Eu1 Cu3 Fe3 101_555 13_556 66.14(4)
Eu1 Cu3 Fe3 101_555 15_565 145.11(5)
Eu1 Cu3 Fe3 101_555 16_655 66.14(4)
Eu1 Cu3 Cu3 101_555 13_556 66.14(4)
Eu1 Cu3 Cu3 101_555 15_565 145.11(5)
Eu1 Cu3 Cu3 101_555 16_655 66.14(4)
Eu1 Cu3 As1 101_555 52_555 61.51(4)
Eu1 Cu3 As1 101_555 104_555 161.40(6)
Eu1 Cu3 As1 101_555 156_555 61.51(4)
Eu1 Cu3 As4 101_555 . 90.38(4)
Eu1 Cu3 Cu1 153_555 146_555 59.04(3)
Eu1 Cu3 Cu1 153_555 54_555 104.40(4)
Eu1 Cu3 Cu1 153_555 106_555 104.40(4)
Eu1 Cu3 Fe1 153_555 146_555 59.04(3)
Eu1 Cu3 Fe1 153_555 54_555 104.40(4)
Eu1 Cu3 Fe1 153_555 106_555 104.40(4)
Eu1 Cu3 Fe3 153_555 . 0
Eu1 Cu3 Fe3 153_555 13_556 145.11(5)
Eu1 Cu3 Fe3 153_555 15_565 66.14(4)
Eu1 Cu3 Fe3 153_555 16_655 66.14(4)
Eu1 Cu3 Cu3 153_555 13_556 145.11(5)
Eu1 Cu3 Cu3 153_555 15_565 66.14(4)
Eu1 Cu3 Cu3 153_555 16_655 66.14(4)
Eu1 Cu3 As1 153_555 52_555 61.51(4)
Eu1 Cu3 As1 153_555 104_555 61.51(4)
Eu1 Cu3 As1 153_555 156_555 161.40(6)
Eu1 Cu3 As4 153_555 . 90.38(4)
Cu1 Cu3 Cu1 146_555 54_555 52.29(3)
Cu1 Cu3 Cu1 146_555 106_555 52.29(3)
Cu1 Cu3 Fe1 146_555 146_555 0.0(5)
Cu1 Cu3 Fe1 146_555 54_555 52.29(3)
Cu1 Cu3 Fe1 146_555 106_555 52.29(3)
Cu1 Cu3 Fe3 146_555 . 0
Cu1 Cu3 Fe3 146_555 13_556 155.85(6)
Cu1 Cu3 Fe3 146_555 15_565 106.82(5)
Cu1 Cu3 Fe3 146_555 16_655 106.82(5)
Cu1 Cu3 Cu3 146_555 13_556 155.85(6)
Cu1 Cu3 Cu3 146_555 15_565 106.82(5)
Cu1 Cu3 Cu3 146_555 16_655 106.82(5)
Cu1 Cu3 As1 146_555 52_555 59.28(4)
Cu1 Cu3 As1 146_555 104_555 59.28(4)
Cu1 Cu3 As1 146_555 156_555 102.36(5)
Cu1 Cu3 As4 146_555 . 149.42(6)
Cu1 Cu3 Cu1 54_555 106_555 52.29(3)
Cu1 Cu3 Fe1 54_555 146_555 52.29(3)
Cu1 Cu3 Fe1 54_555 54_555 0.0(5)
Cu1 Cu3 Fe1 54_555 106_555 52.29(3)
Cu1 Cu3 Fe3 54_555 . 0
Cu1 Cu3 Fe3 54_555 13_556 106.82(5)
Cu1 Cu3 Fe3 54_555 15_565 106.82(5)
Cu1 Cu3 Fe3 54_555 16_655 155.85(6)
Cu1 Cu3 Cu3 54_555 13_556 106.82(5)
Cu1 Cu3 Cu3 54_555 15_565 106.82(5)
Cu1 Cu3 Cu3 54_555 16_655 155.85(6)
Cu1 Cu3 As1 54_555 52_555 102.36(5)
Cu1 Cu3 As1 54_555 104_555 59.28(4)
Cu1 Cu3 As1 54_555 156_555 59.28(4)
Cu1 Cu3 As4 54_555 . 149.42(6)
Cu1 Cu3 Fe1 106_555 146_555 52.29(3)
Cu1 Cu3 Fe1 106_555 54_555 52.29(3)
Cu1 Cu3 Fe1 106_555 106_555 0.0(5)
Cu1 Cu3 Fe3 106_555 . 0
Cu1 Cu3 Fe3 106_555 13_556 106.82(5)
Cu1 Cu3 Fe3 106_555 15_565 155.85(6)
Cu1 Cu3 Fe3 106_555 16_655 106.82(5)
Cu1 Cu3 Cu3 106_555 13_556 106.82(5)
Cu1 Cu3 Cu3 106_555 15_565 155.85(6)
Cu1 Cu3 Cu3 106_555 16_655 106.82(5)
Cu1 Cu3 As1 106_555 52_555 59.28(4)
Cu1 Cu3 As1 106_555 104_555 102.36(5)
Cu1 Cu3 As1 106_555 156_555 59.28(4)
Cu1 Cu3 As4 106_555 . 149.42(6)
Fe1 Cu3 Fe1 146_555 54_555 52.29(3)
Fe1 Cu3 Fe1 146_555 106_555 52.29(3)
Fe1 Cu3 Fe3 146_555 . 0
Fe1 Cu3 Fe3 146_555 13_556 155.85(6)
Fe1 Cu3 Fe3 146_555 15_565 106.82(5)
Fe1 Cu3 Fe3 146_555 16_655 106.82(5)
Fe1 Cu3 Cu3 146_555 13_556 155.85(6)
Fe1 Cu3 Cu3 146_555 15_565 106.82(5)
Fe1 Cu3 Cu3 146_555 16_655 106.82(5)
Fe1 Cu3 As1 146_555 52_555 59.28(4)
Fe1 Cu3 As1 146_555 104_555 59.28(4)
Fe1 Cu3 As1 146_555 156_555 102.36(5)
Fe1 Cu3 As4 146_555 . 149.42(6)
Fe1 Cu3 Fe1 54_555 106_555 52.29(3)
Fe1 Cu3 Fe3 54_555 . 0
Fe1 Cu3 Fe3 54_555 13_556 106.82(5)
Fe1 Cu3 Fe3 54_555 15_565 106.82(5)
Fe1 Cu3 Fe3 54_555 16_655 155.85(6)
Fe1 Cu3 Cu3 54_555 13_556 106.82(5)
Fe1 Cu3 Cu3 54_555 15_565 106.82(5)
Fe1 Cu3 Cu3 54_555 16_655 155.85(6)
Fe1 Cu3 As1 54_555 52_555 102.36(5)
Fe1 Cu3 As1 54_555 104_555 59.28(4)
Fe1 Cu3 As1 54_555 156_555 59.28(4)
Fe1 Cu3 As4 54_555 . 149.42(6)
Fe1 Cu3 Fe3 106_555 . 0
Fe1 Cu3 Fe3 106_555 13_556 106.82(5)
Fe1 Cu3 Fe3 106_555 15_565 155.85(6)
Fe1 Cu3 Fe3 106_555 16_655 106.82(5)
Fe1 Cu3 Cu3 106_555 13_556 106.82(5)
Fe1 Cu3 Cu3 106_555 15_565 155.85(6)
Fe1 Cu3 Cu3 106_555 16_655 106.82(5)
Fe1 Cu3 As1 106_555 52_555 59.28(4)
Fe1 Cu3 As1 106_555 104_555 102.36(5)
Fe1 Cu3 As1 106_555 156_555 59.28(4)
Fe1 Cu3 As4 106_555 . 149.42(6)
Fe3 Cu3 Fe3 . 13_556 0
Fe3 Cu3 Fe3 . 15_565 0
Fe3 Cu3 Fe3 . 16_655 0
Fe3 Cu3 Cu3 . 13_556 0
Fe3 Cu3 Cu3 . 15_565 0
Fe3 Cu3 Cu3 . 16_655 0
Fe3 Cu3 As1 . 52_555 0
Fe3 Cu3 As1 . 104_555 0
Fe3 Cu3 As1 . 156_555 0
Fe3 Cu3 As4 . . 0
Fe3 Cu3 Fe3 13_556 15_565 90.00(5)
Fe3 Cu3 Fe3 13_556 16_655 90.00(5)
Fe3 Cu3 Cu3 13_556 13_556 0.0(5)
Fe3 Cu3 Cu3 13_556 15_565 90.00(5)
Fe3 Cu3 Cu3 13_556 16_655 90.00(5)
Fe3 Cu3 As1 13_556 52_555 124.63(6)
Fe3 Cu3 As1 13_556 104_555 124.63(6)
Fe3 Cu3 As1 13_556 156_555 53.49(4)
Fe3 Cu3 As4 13_556 . 54.74(4)
Fe3 Cu3 Fe3 15_565 16_655 90.00(5)
Fe3 Cu3 Cu3 15_565 13_556 90.00(5)
Fe3 Cu3 Cu3 15_565 15_565 0.0(5)
Fe3 Cu3 Cu3 15_565 16_655 90.00(5)
Fe3 Cu3 As1 15_565 52_555 124.63(6)
Fe3 Cu3 As1 15_565 104_555 53.49(4)
Fe3 Cu3 As1 15_565 156_555 124.63(6)
Fe3 Cu3 As4 15_565 . 54.74(4)
Fe3 Cu3 Cu3 16_655 13_556 90.00(5)
Fe3 Cu3 Cu3 16_655 15_565 90.00(5)
Fe3 Cu3 Cu3 16_655 16_655 0.0(5)
Fe3 Cu3 As1 16_655 52_555 53.49(4)
Fe3 Cu3 As1 16_655 104_555 124.63(6)
Fe3 Cu3 As1 16_655 156_555 124.63(6)
Fe3 Cu3 As4 16_655 . 54.74(4)
Cu3 Cu3 Cu3 13_556 15_565 90.00(5)
Cu3 Cu3 Cu3 13_556 16_655 90.00(5)
Cu3 Cu3 As1 13_556 52_555 124.63(6)
Cu3 Cu3 As1 13_556 104_555 124.63(6)
Cu3 Cu3 As1 13_556 156_555 53.49(4)
Cu3 Cu3 As4 13_556 . 54.74(4)
Cu3 Cu3 Cu3 15_565 16_655 90.00(5)
Cu3 Cu3 As1 15_565 52_555 124.63(6)
Cu3 Cu3 As1 15_565 104_555 53.49(4)
Cu3 Cu3 As1 15_565 156_555 124.63(6)
Cu3 Cu3 As4 15_565 . 54.74(4)
Cu3 Cu3 As1 16_655 52_555 53.49(4)
Cu3 Cu3 As1 16_655 104_555 124.63(6)
Cu3 Cu3 As1 16_655 156_555 124.63(6)
Cu3 Cu3 As4 16_655 . 54.74(4)
As1 Cu3 As1 52_555 104_555 110.69(6)
As1 Cu3 As1 52_555 156_555 110.69(6)
As1 Cu3 As4 52_555 . 108.22(5)
As1 Cu3 As1 104_555 156_555 110.69(6)
As1 Cu3 As4 104_555 . 108.22(5)
As1 Cu3 As4 156_555 . 108.22(5)
Eu1 As1 Eu1 150_555 106_555 147.52(5)
Eu1 As1 Cu1 150_555 99_555 121.14(4)
Eu1 As1 Cu1 150_555 156_555 66.07(3)
Eu1 As1 Cu1 150_555 109_555 121.14(4)
Eu1 As1 Cu1 150_555 164_555 66.07(3)
Eu1 As1 Fe1 150_555 99_555 121.14(4)
Eu1 As1 Fe1 150_555 156_555 66.07(3)
Eu1 As1 Fe1 150_555 109_555 121.14(4)
Eu1 As1 Fe1 150_555 164_555 66.07(3)
Eu1 As1 Cu2 150_555 146_555 67.41(5)
Eu1 As1 Cu2 150_555 99_555 145.06(6)
Eu1 As1 Fe3 150_555 52_555 77.01(4)
Eu1 As1 Fe3 150_555 62_655 77.01(4)
Eu1 As1 Cu3 150_555 52_555 77.01(4)
Eu1 As1 Cu3 150_555 62_655 77.01(4)
Eu1 As1 Cu1 106_555 99_555 66.07(3)
Eu1 As1 Cu1 106_555 156_555 121.14(4)
Eu1 As1 Cu1 106_555 109_555 66.07(3)
Eu1 As1 Cu1 106_555 164_555 121.14(4)
Eu1 As1 Fe1 106_555 99_555 66.07(3)
Eu1 As1 Fe1 106_555 156_555 121.14(4)
Eu1 As1 Fe1 106_555 109_555 66.07(3)
Eu1 As1 Fe1 106_555 164_555 121.14(4)
Eu1 As1 Cu2 106_555 146_555 145.06(6)
Eu1 As1 Cu2 106_555 99_555 67.41(5)
Eu1 As1 Fe3 106_555 52_555 77.01(4)
Eu1 As1 Fe3 106_555 62_655 77.01(4)
Eu1 As1 Cu3 106_555 52_555 77.01(4)
Eu1 As1 Cu3 106_555 62_655 77.01(4)
Cu1 As1 Cu1 99_555 156_555 57.44(4)
Cu1 As1 Cu1 99_555 109_555 117.30(6)
Cu1 As1 Cu1 99_555 164_555 156.99(6)
Cu1 As1 Fe1 99_555 99_555 0.0(5)
Cu1 As1 Fe1 99_555 156_555 57.44(4)
Cu1 As1 Fe1 99_555 109_555 117.30(6)
Cu1 As1 Fe1 99_555 164_555 156.99(6)
Cu1 As1 Cu2 99_555 146_555 98.39(3)
Cu1 As1 Cu2 99_555 99_555 62.83(4)
Cu1 As1 Fe3 99_555 52_555 69.64(5)
Cu1 As1 Fe3 99_555 62_655 131.95(5)
Cu1 As1 Cu3 99_555 52_555 69.64(5)
Cu1 As1 Cu3 99_555 62_655 131.95(5)
Cu1 As1 Cu1 156_555 109_555 156.99(6)
Cu1 As1 Cu1 156_555 164_555 117.30(6)
Cu1 As1 Fe1 156_555 99_555 57.44(4)
Cu1 As1 Fe1 156_555 156_555 0.0(5)
Cu1 As1 Fe1 156_555 109_555 156.99(6)
Cu1 As1 Fe1 156_555 164_555 117.30(6)
Cu1 As1 Cu2 156_555 146_555 62.83(4)
Cu1 As1 Cu2 156_555 99_555 98.39(3)
Cu1 As1 Fe3 156_555 52_555 69.64(5)
Cu1 As1 Fe3 156_555 62_655 131.95(5)
Cu1 As1 Cu3 156_555 52_555 69.64(5)
Cu1 As1 Cu3 156_555 62_655 131.95(5)
Cu1 As1 Cu1 109_555 164_555 57.44(4)
Cu1 As1 Fe1 109_555 99_555 117.30(6)
Cu1 As1 Fe1 109_555 156_555 156.99(6)
Cu1 As1 Fe1 109_555 109_555 0.0(5)
Cu1 As1 Fe1 109_555 164_555 57.44(4)
Cu1 As1 Cu2 109_555 146_555 98.39(3)
Cu1 As1 Cu2 109_555 99_555 62.83(4)
Cu1 As1 Fe3 109_555 52_555 131.95(5)
Cu1 As1 Fe3 109_555 62_655 69.64(5)
Cu1 As1 Cu3 109_555 52_555 131.95(5)
Cu1 As1 Cu3 109_555 62_655 69.64(5)
Cu1 As1 Fe1 164_555 99_555 156.99(6)
Cu1 As1 Fe1 164_555 156_555 117.30(6)
Cu1 As1 Fe1 164_555 109_555 57.44(4)
Cu1 As1 Fe1 164_555 164_555 0.0(5)
Cu1 As1 Cu2 164_555 146_555 62.83(4)
Cu1 As1 Cu2 164_555 99_555 98.39(3)
Cu1 As1 Fe3 164_555 52_555 131.95(5)
Cu1 As1 Fe3 164_555 62_655 69.64(5)
Cu1 As1 Cu3 164_555 52_555 131.95(5)
Cu1 As1 Cu3 164_555 62_655 69.64(5)
Fe1 As1 Fe1 99_555 156_555 57.44(4)
Fe1 As1 Fe1 99_555 109_555 117.30(6)
Fe1 As1 Fe1 99_555 164_555 156.99(6)
Fe1 As1 Cu2 99_555 146_555 98.39(3)
Fe1 As1 Cu2 99_555 99_555 62.83(4)
Fe1 As1 Fe3 99_555 52_555 69.64(5)
Fe1 As1 Fe3 99_555 62_655 131.95(5)
Fe1 As1 Cu3 99_555 52_555 69.64(5)
Fe1 As1 Cu3 99_555 62_655 131.95(5)
Fe1 As1 Fe1 156_555 109_555 156.99(6)
Fe1 As1 Fe1 156_555 164_555 117.30(6)
Fe1 As1 Cu2 156_555 146_555 62.83(4)
Fe1 As1 Cu2 156_555 99_555 98.39(3)
Fe1 As1 Fe3 156_555 52_555 69.64(5)
Fe1 As1 Fe3 156_555 62_655 131.95(5)
Fe1 As1 Cu3 156_555 52_555 69.64(5)
Fe1 As1 Cu3 156_555 62_655 131.95(5)
Fe1 As1 Fe1 109_555 164_555 57.44(4)
Fe1 As1 Cu2 109_555 146_555 98.39(3)
Fe1 As1 Cu2 109_555 99_555 62.83(4)
Fe1 As1 Fe3 109_555 52_555 131.95(5)
Fe1 As1 Fe3 109_555 62_655 69.64(5)
Fe1 As1 Cu3 109_555 52_555 131.95(5)
Fe1 As1 Cu3 109_555 62_655 69.64(5)
Fe1 As1 Cu2 164_555 146_555 62.83(4)
Fe1 As1 Cu2 164_555 99_555 98.39(3)
Fe1 As1 Fe3 164_555 52_555 131.95(5)
Fe1 As1 Fe3 164_555 62_655 69.64(5)
Fe1 As1 Cu3 164_555 52_555 131.95(5)
Fe1 As1 Cu3 164_555 62_655 69.64(5)
Cu2 As1 Cu2 146_555 99_555 77.65(5)
Cu2 As1 Fe3 146_555 52_555 128.77(5)
Cu2 As1 Fe3 146_555 62_655 128.77(5)
Cu2 As1 Cu3 146_555 52_555 128.77(5)
Cu2 As1 Cu3 146_555 62_655 128.77(5)
Cu2 As1 Fe3 99_555 52_555 128.77(5)
Cu2 As1 Fe3 99_555 62_655 128.77(5)
Cu2 As1 Cu3 99_555 52_555 128.77(5)
Cu2 As1 Cu3 99_555 62_655 128.77(5)
Fe3 As1 Fe3 52_555 62_655 73.03(5)
Fe3 As1 Cu3 52_555 52_555 0.0(5)
Fe3 As1 Cu3 52_555 62_655 73.03(5)
Fe3 As1 Cu3 62_655 52_555 73.03(5)
Fe3 As1 Cu3 62_655 62_655 0.0(5)
Cu3 As1 Cu3 52_555 62_655 73.03(5)
Eu1 As2 Eu1 . 5_555 113.51(3)
Eu1 As2 Eu1 . 9_555 113.51(3)
Eu1 As2 Eu2 . . 74.95(3)
Eu1 As2 Cu1 . . 120.65(4)
Eu1 As2 Cu1 . 5_555 64.90(4)
Eu1 As2 Cu1 . 9_555 120.65(4)
Eu1 As2 Fe1 . . 120.65(4)
Eu1 As2 Fe1 . 5_555 64.90(4)
Eu1 As2 Fe1 . 9_555 120.65(4)
Eu1 As2 Cu2 . . 173.39(5)
Eu1 As2 Cu2 . 5_555 63.93(4)
Eu1 As2 Cu2 . 9_555 63.93(4)
Eu1 As2 Eu1 5_555 9_555 113.51(3)
Eu1 As2 Eu2 5_555 . 74.95(3)
Eu1 As2 Cu1 5_555 . 120.65(4)
Eu1 As2 Cu1 5_555 5_555 120.65(4)
Eu1 As2 Cu1 5_555 9_555 64.90(4)
Eu1 As2 Fe1 5_555 . 120.65(4)
Eu1 As2 Fe1 5_555 5_555 120.65(4)
Eu1 As2 Fe1 5_555 9_555 64.90(4)
Eu1 As2 Cu2 5_555 . 63.93(4)
Eu1 As2 Cu2 5_555 5_555 173.39(5)
Eu1 As2 Cu2 5_555 9_555 63.93(4)
Eu1 As2 Eu2 9_555 . 74.95(3)
Eu1 As2 Cu1 9_555 . 64.90(4)
Eu1 As2 Cu1 9_555 5_555 120.65(4)
Eu1 As2 Cu1 9_555 9_555 120.65(4)
Eu1 As2 Fe1 9_555 . 64.90(4)
Eu1 As2 Fe1 9_555 5_555 120.65(4)
Eu1 As2 Fe1 9_555 9_555 120.65(4)
Eu1 As2 Cu2 9_555 . 63.93(4)
Eu1 As2 Cu2 9_555 5_555 63.93(4)
Eu1 As2 Cu2 9_555 9_555 173.39(5)
Eu2 As2 Cu1 . . 139.85(4)
Eu2 As2 Cu1 . 5_555 139.85(4)
Eu2 As2 Cu1 . 9_555 139.85(4)
Eu2 As2 Fe1 . . 139.85(4)
Eu2 As2 Fe1 . 5_555 139.85(4)
Eu2 As2 Fe1 . 9_555 139.85(4)
Eu2 As2 Cu2 . . 98.44(4)
Eu2 As2 Cu2 . 5_555 98.44(4)
Eu2 As2 Cu2 . 9_555 98.44(4)
Cu1 As2 Cu1 . 5_555 67.89(4)
Cu1 As2 Cu1 . 9_555 67.89(4)
Cu1 As2 Fe1 . . 0.0(5)
Cu1 As2 Fe1 . 5_555 67.89(4)
Cu1 As2 Fe1 . 9_555 67.89(4)
Cu1 As2 Cu2 . . 64.46(4)
Cu1 As2 Cu2 . 5_555 64.46(4)
Cu1 As2 Cu2 . 9_555 121.71(5)
Cu1 As2 Cu1 5_555 9_555 67.89(4)
Cu1 As2 Fe1 5_555 . 67.89(4)
Cu1 As2 Fe1 5_555 5_555 0.0(5)
Cu1 As2 Fe1 5_555 9_555 67.89(4)
Cu1 As2 Cu2 5_555 . 121.71(5)
Cu1 As2 Cu2 5_555 5_555 64.46(4)
Cu1 As2 Cu2 5_555 9_555 64.46(4)
Cu1 As2 Fe1 9_555 . 67.89(4)
Cu1 As2 Fe1 9_555 5_555 67.89(4)
Cu1 As2 Fe1 9_555 9_555 0.0(5)
Cu1 As2 Cu2 9_555 . 64.46(4)
Cu1 As2 Cu2 9_555 5_555 121.71(5)
Cu1 As2 Cu2 9_555 9_555 64.46(4)
Fe1 As2 Fe1 . 5_555 67.89(4)
Fe1 As2 Fe1 . 9_555 67.89(4)
Fe1 As2 Cu2 . . 64.46(4)
Fe1 As2 Cu2 . 5_555 64.46(4)
Fe1 As2 Cu2 . 9_555 121.71(5)
Fe1 As2 Fe1 5_555 9_555 67.89(4)
Fe1 As2 Cu2 5_555 . 121.71(5)
Fe1 As2 Cu2 5_555 5_555 64.46(4)
Fe1 As2 Cu2 5_555 9_555 64.46(4)
Fe1 As2 Cu2 9_555 . 64.46(4)
Fe1 As2 Cu2 9_555 5_555 121.71(5)
Fe1 As2 Cu2 9_555 9_555 64.46(4)
Cu2 As2 Cu2 . 5_555 117.88(6)
Cu2 As2 Cu2 . 9_555 117.88(6)
Cu2 As2 Cu2 5_555 9_555 117.88(6)
Cu1 As3 Cu1 . 146_555 176.68(6)
Cu1 As3 Cu1 . 99_555 90.05(2)
Cu1 As3 Cu1 . 52_555 90.05(2)
Cu1 As3 Cu1 . 5_555 62.70(5)
Cu1 As3 Cu1 . 54_555 119.97(5)
Cu1 As3 Cu1 . 151_555 119.97(5)
Cu1 As3 Cu1 . 104_555 57.28(5)
Cu1 As3 Cu1 . 9_555 62.70(5)
Cu1 As3 Cu1 . 106_555 119.97(5)
Cu1 As3 Cu1 . 59_555 57.28(5)
Cu1 As3 Cu1 . 156_555 119.97(5)
Cu1 As3 Fe1 . . 0.0(5)
Cu1 As3 Fe1 . 146_555 176.68(6)
Cu1 As3 Fe1 . 99_555 90.05(2)
Cu1 As3 Fe1 . 52_555 90.05(2)
Cu1 As3 Fe1 . 5_555 62.70(5)
Cu1 As3 Fe1 . 54_555 119.97(5)
Cu1 As3 Fe1 . 151_555 119.97(5)
Cu1 As3 Fe1 . 104_555 57.28(5)
Cu1 As3 Fe1 . 9_555 62.70(5)
Cu1 As3 Fe1 . 106_555 119.97(5)
Cu1 As3 Fe1 . 59_555 57.28(5)
Cu1 As3 Fe1 . 156_555 119.97(5)
Cu1 As3 Cu1 146_555 99_555 90.05(2)
Cu1 As3 Cu1 146_555 52_555 90.05(2)
Cu1 As3 Cu1 146_555 5_555 119.97(5)
Cu1 As3 Cu1 146_555 54_555 57.28(5)
Cu1 As3 Cu1 146_555 151_555 62.70(5)
Cu1 As3 Cu1 146_555 104_555 119.97(5)
Cu1 As3 Cu1 146_555 9_555 119.97(5)
Cu1 As3 Cu1 146_555 106_555 57.28(5)
Cu1 As3 Cu1 146_555 59_555 119.97(5)
Cu1 As3 Cu1 146_555 156_555 62.70(5)
Cu1 As3 Fe1 146_555 . 176.68(6)
Cu1 As3 Fe1 146_555 146_555 0.0(5)
Cu1 As3 Fe1 146_555 99_555 90.05(2)
Cu1 As3 Fe1 146_555 52_555 90.05(2)
Cu1 As3 Fe1 146_555 5_555 119.97(5)
Cu1 As3 Fe1 146_555 54_555 57.28(5)
Cu1 As3 Fe1 146_555 151_555 62.70(5)
Cu1 As3 Fe1 146_555 104_555 119.97(5)
Cu1 As3 Fe1 146_555 9_555 119.97(5)
Cu1 As3 Fe1 146_555 106_555 57.28(5)
Cu1 As3 Fe1 146_555 59_555 119.97(5)
Cu1 As3 Fe1 146_555 156_555 62.70(5)
Cu1 As3 Cu1 99_555 52_555 176.68(6)
Cu1 As3 Cu1 99_555 5_555 57.28(5)
Cu1 As3 Cu1 99_555 54_555 119.97(5)
Cu1 As3 Cu1 99_555 151_555 119.97(5)
Cu1 As3 Cu1 99_555 104_555 62.70(5)
Cu1 As3 Cu1 99_555 9_555 119.97(5)
Cu1 As3 Cu1 99_555 106_555 62.70(5)
Cu1 As3 Cu1 99_555 59_555 119.97(5)
Cu1 As3 Cu1 99_555 156_555 57.28(5)
Cu1 As3 Fe1 99_555 . 90.05(2)
Cu1 As3 Fe1 99_555 146_555 90.05(2)
Cu1 As3 Fe1 99_555 99_555 0.0(5)
Cu1 As3 Fe1 99_555 52_555 176.68(6)
Cu1 As3 Fe1 99_555 5_555 57.28(5)
Cu1 As3 Fe1 99_555 54_555 119.97(5)
Cu1 As3 Fe1 99_555 151_555 119.97(5)
Cu1 As3 Fe1 99_555 104_555 62.70(5)
Cu1 As3 Fe1 99_555 9_555 119.97(5)
Cu1 As3 Fe1 99_555 106_555 62.70(5)
Cu1 As3 Fe1 99_555 59_555 119.97(5)
Cu1 As3 Fe1 99_555 156_555 57.28(5)
Cu1 As3 Cu1 52_555 5_555 119.97(5)
Cu1 As3 Cu1 52_555 54_555 62.70(5)
Cu1 As3 Cu1 52_555 151_555 57.28(5)
Cu1 As3 Cu1 52_555 104_555 119.97(5)
Cu1 As3 Cu1 52_555 9_555 57.28(5)
Cu1 As3 Cu1 52_555 106_555 119.97(5)
Cu1 As3 Cu1 52_555 59_555 62.70(5)
Cu1 As3 Cu1 52_555 156_555 119.97(5)
Cu1 As3 Fe1 52_555 . 90.05(2)
Cu1 As3 Fe1 52_555 146_555 90.05(2)
Cu1 As3 Fe1 52_555 99_555 176.68(6)
Cu1 As3 Fe1 52_555 52_555 0.0(5)
Cu1 As3 Fe1 52_555 5_555 119.97(5)
Cu1 As3 Fe1 52_555 54_555 62.70(5)
Cu1 As3 Fe1 52_555 151_555 57.28(5)
Cu1 As3 Fe1 52_555 104_555 119.97(5)
Cu1 As3 Fe1 52_555 9_555 57.28(5)
Cu1 As3 Fe1 52_555 106_555 119.97(5)
Cu1 As3 Fe1 52_555 59_555 62.70(5)
Cu1 As3 Fe1 52_555 156_555 119.97(5)
Cu1 As3 Cu1 5_555 54_555 176.68(6)
Cu1 As3 Cu1 5_555 151_555 90.05(2)
Cu1 As3 Cu1 5_555 104_555 90.05(2)
Cu1 As3 Cu1 5_555 9_555 62.70(5)
Cu1 As3 Cu1 5_555 106_555 119.97(5)
Cu1 As3 Cu1 5_555 59_555 119.97(5)
Cu1 As3 Cu1 5_555 156_555 57.28(5)
Cu1 As3 Fe1 5_555 . 62.70(5)
Cu1 As3 Fe1 5_555 146_555 119.97(5)
Cu1 As3 Fe1 5_555 99_555 57.28(5)
Cu1 As3 Fe1 5_555 52_555 119.97(5)
Cu1 As3 Fe1 5_555 5_555 0.0(5)
Cu1 As3 Fe1 5_555 54_555 176.68(6)
Cu1 As3 Fe1 5_555 151_555 90.05(2)
Cu1 As3 Fe1 5_555 104_555 90.05(2)
Cu1 As3 Fe1 5_555 9_555 62.70(5)
Cu1 As3 Fe1 5_555 106_555 119.97(5)
Cu1 As3 Fe1 5_555 59_555 119.97(5)
Cu1 As3 Fe1 5_555 156_555 57.28(5)
Cu1 As3 Cu1 54_555 151_555 90.05(2)
Cu1 As3 Cu1 54_555 104_555 90.05(2)
Cu1 As3 Cu1 54_555 9_555 119.97(5)
Cu1 As3 Cu1 54_555 106_555 57.28(5)
Cu1 As3 Cu1 54_555 59_555 62.70(5)
Cu1 As3 Cu1 54_555 156_555 119.97(5)
Cu1 As3 Fe1 54_555 . 119.97(5)
Cu1 As3 Fe1 54_555 146_555 57.28(5)
Cu1 As3 Fe1 54_555 99_555 119.97(5)
Cu1 As3 Fe1 54_555 52_555 62.70(5)
Cu1 As3 Fe1 54_555 5_555 176.68(6)
Cu1 As3 Fe1 54_555 54_555 0.0(5)
Cu1 As3 Fe1 54_555 151_555 90.05(2)
Cu1 As3 Fe1 54_555 104_555 90.05(2)
Cu1 As3 Fe1 54_555 9_555 119.97(5)
Cu1 As3 Fe1 54_555 106_555 57.28(5)
Cu1 As3 Fe1 54_555 59_555 62.70(5)
Cu1 As3 Fe1 54_555 156_555 119.97(5)
Cu1 As3 Cu1 151_555 104_555 176.68(6)
Cu1 As3 Cu1 151_555 9_555 57.28(5)
Cu1 As3 Cu1 151_555 106_555 119.97(5)
Cu1 As3 Cu1 151_555 59_555 119.97(5)
Cu1 As3 Cu1 151_555 156_555 62.70(5)
Cu1 As3 Fe1 151_555 . 119.97(5)
Cu1 As3 Fe1 151_555 146_555 62.70(5)
Cu1 As3 Fe1 151_555 99_555 119.97(5)
Cu1 As3 Fe1 151_555 52_555 57.28(5)
Cu1 As3 Fe1 151_555 5_555 90.05(2)
Cu1 As3 Fe1 151_555 54_555 90.05(2)
Cu1 As3 Fe1 151_555 151_555 0.0(5)
Cu1 As3 Fe1 151_555 104_555 176.68(6)
Cu1 As3 Fe1 151_555 9_555 57.28(5)
Cu1 As3 Fe1 151_555 106_555 119.97(5)
Cu1 As3 Fe1 151_555 59_555 119.97(5)
Cu1 As3 Fe1 151_555 156_555 62.70(5)
Cu1 As3 Cu1 104_555 9_555 119.97(5)
Cu1 As3 Cu1 104_555 106_555 62.70(5)
Cu1 As3 Cu1 104_555 59_555 57.28(5)
Cu1 As3 Cu1 104_555 156_555 119.97(5)
Cu1 As3 Fe1 104_555 . 57.28(5)
Cu1 As3 Fe1 104_555 146_555 119.97(5)
Cu1 As3 Fe1 104_555 99_555 62.70(5)
Cu1 As3 Fe1 104_555 52_555 119.97(5)
Cu1 As3 Fe1 104_555 5_555 90.05(2)
Cu1 As3 Fe1 104_555 54_555 90.05(2)
Cu1 As3 Fe1 104_555 151_555 176.68(6)
Cu1 As3 Fe1 104_555 104_555 0.0(5)
Cu1 As3 Fe1 104_555 9_555 119.97(5)
Cu1 As3 Fe1 104_555 106_555 62.70(5)
Cu1 As3 Fe1 104_555 59_555 57.28(5)
Cu1 As3 Fe1 104_555 156_555 119.97(5)
Cu1 As3 Cu1 9_555 106_555 176.68(6)
Cu1 As3 Cu1 9_555 59_555 90.05(2)
Cu1 As3 Cu1 9_555 156_555 90.05(2)
Cu1 As3 Fe1 9_555 . 62.70(5)
Cu1 As3 Fe1 9_555 146_555 119.97(5)
Cu1 As3 Fe1 9_555 99_555 119.97(5)
Cu1 As3 Fe1 9_555 52_555 57.28(5)
Cu1 As3 Fe1 9_555 5_555 62.70(5)
Cu1 As3 Fe1 9_555 54_555 119.97(5)
Cu1 As3 Fe1 9_555 151_555 57.28(5)
Cu1 As3 Fe1 9_555 104_555 119.97(5)
Cu1 As3 Fe1 9_555 9_555 0.0(5)
Cu1 As3 Fe1 9_555 106_555 176.68(6)
Cu1 As3 Fe1 9_555 59_555 90.05(2)
Cu1 As3 Fe1 9_555 156_555 90.05(2)
Cu1 As3 Cu1 106_555 59_555 90.05(2)
Cu1 As3 Cu1 106_555 156_555 90.05(2)
Cu1 As3 Fe1 106_555 . 119.97(5)
Cu1 As3 Fe1 106_555 146_555 57.28(5)
Cu1 As3 Fe1 106_555 99_555 62.70(5)
Cu1 As3 Fe1 106_555 52_555 119.97(5)
Cu1 As3 Fe1 106_555 5_555 119.97(5)
Cu1 As3 Fe1 106_555 54_555 57.28(5)
Cu1 As3 Fe1 106_555 151_555 119.97(5)
Cu1 As3 Fe1 106_555 104_555 62.70(5)
Cu1 As3 Fe1 106_555 9_555 176.68(6)
Cu1 As3 Fe1 106_555 106_555 0.0(5)
Cu1 As3 Fe1 106_555 59_555 90.05(2)
Cu1 As3 Fe1 106_555 156_555 90.05(2)
Cu1 As3 Cu1 59_555 156_555 176.68(6)
Cu1 As3 Fe1 59_555 . 57.28(5)
Cu1 As3 Fe1 59_555 146_555 119.97(5)
Cu1 As3 Fe1 59_555 99_555 119.97(5)
Cu1 As3 Fe1 59_555 52_555 62.70(5)
Cu1 As3 Fe1 59_555 5_555 119.97(5)
Cu1 As3 Fe1 59_555 54_555 62.70(5)
Cu1 As3 Fe1 59_555 151_555 119.97(5)
Cu1 As3 Fe1 59_555 104_555 57.28(5)
Cu1 As3 Fe1 59_555 9_555 90.05(2)
Cu1 As3 Fe1 59_555 106_555 90.05(2)
Cu1 As3 Fe1 59_555 59_555 0.0(5)
Cu1 As3 Fe1 59_555 156_555 176.68(6)
Cu1 As3 Fe1 156_555 . 119.97(5)
Cu1 As3 Fe1 156_555 146_555 62.70(5)
Cu1 As3 Fe1 156_555 99_555 57.28(5)
Cu1 As3 Fe1 156_555 52_555 119.97(5)
Cu1 As3 Fe1 156_555 5_555 57.28(5)
Cu1 As3 Fe1 156_555 54_555 119.97(5)
Cu1 As3 Fe1 156_555 151_555 62.70(5)
Cu1 As3 Fe1 156_555 104_555 119.97(5)
Cu1 As3 Fe1 156_555 9_555 90.05(2)
Cu1 As3 Fe1 156_555 106_555 90.05(2)
Cu1 As3 Fe1 156_555 59_555 176.68(6)
Cu1 As3 Fe1 156_555 156_555 0.0(5)
Fe1 As3 Fe1 . 146_555 176.68(6)
Fe1 As3 Fe1 . 99_555 90.05(2)
Fe1 As3 Fe1 . 52_555 90.05(2)
Fe1 As3 Fe1 . 5_555 62.70(5)
Fe1 As3 Fe1 . 54_555 119.97(5)
Fe1 As3 Fe1 . 151_555 119.97(5)
Fe1 As3 Fe1 . 104_555 57.28(5)
Fe1 As3 Fe1 . 9_555 62.70(5)
Fe1 As3 Fe1 . 106_555 119.97(5)
Fe1 As3 Fe1 . 59_555 57.28(5)
Fe1 As3 Fe1 . 156_555 119.97(5)
Fe1 As3 Fe1 146_555 99_555 90.05(2)
Fe1 As3 Fe1 146_555 52_555 90.05(2)
Fe1 As3 Fe1 146_555 5_555 119.97(5)
Fe1 As3 Fe1 146_555 54_555 57.28(5)
Fe1 As3 Fe1 146_555 151_555 62.70(5)
Fe1 As3 Fe1 146_555 104_555 119.97(5)
Fe1 As3 Fe1 146_555 9_555 119.97(5)
Fe1 As3 Fe1 146_555 106_555 57.28(5)
Fe1 As3 Fe1 146_555 59_555 119.97(5)
Fe1 As3 Fe1 146_555 156_555 62.70(5)
Fe1 As3 Fe1 99_555 52_555 176.68(6)
Fe1 As3 Fe1 99_555 5_555 57.28(5)
Fe1 As3 Fe1 99_555 54_555 119.97(5)
Fe1 As3 Fe1 99_555 151_555 119.97(5)
Fe1 As3 Fe1 99_555 104_555 62.70(5)
Fe1 As3 Fe1 99_555 9_555 119.97(5)
Fe1 As3 Fe1 99_555 106_555 62.70(5)
Fe1 As3 Fe1 99_555 59_555 119.97(5)
Fe1 As3 Fe1 99_555 156_555 57.28(5)
Fe1 As3 Fe1 52_555 5_555 119.97(5)
Fe1 As3 Fe1 52_555 54_555 62.70(5)
Fe1 As3 Fe1 52_555 151_555 57.28(5)
Fe1 As3 Fe1 52_555 104_555 119.97(5)
Fe1 As3 Fe1 52_555 9_555 57.28(5)
Fe1 As3 Fe1 52_555 106_555 119.97(5)
Fe1 As3 Fe1 52_555 59_555 62.70(5)
Fe1 As3 Fe1 52_555 156_555 119.97(5)
Fe1 As3 Fe1 5_555 54_555 176.68(6)
Fe1 As3 Fe1 5_555 151_555 90.05(2)
Fe1 As3 Fe1 5_555 104_555 90.05(2)
Fe1 As3 Fe1 5_555 9_555 62.70(5)
Fe1 As3 Fe1 5_555 106_555 119.97(5)
Fe1 As3 Fe1 5_555 59_555 119.97(5)
Fe1 As3 Fe1 5_555 156_555 57.28(5)
Fe1 As3 Fe1 54_555 151_555 90.05(2)
Fe1 As3 Fe1 54_555 104_555 90.05(2)
Fe1 As3 Fe1 54_555 9_555 119.97(5)
Fe1 As3 Fe1 54_555 106_555 57.28(5)
Fe1 As3 Fe1 54_555 59_555 62.70(5)
Fe1 As3 Fe1 54_555 156_555 119.97(5)
Fe1 As3 Fe1 151_555 104_555 176.68(6)
Fe1 As3 Fe1 151_555 9_555 57.28(5)
Fe1 As3 Fe1 151_555 106_555 119.97(5)
Fe1 As3 Fe1 151_555 59_555 119.97(5)
Fe1 As3 Fe1 151_555 156_555 62.70(5)
Fe1 As3 Fe1 104_555 9_555 119.97(5)
Fe1 As3 Fe1 104_555 106_555 62.70(5)
Fe1 As3 Fe1 104_555 59_555 57.28(5)
Fe1 As3 Fe1 104_555 156_555 119.97(5)
Fe1 As3 Fe1 9_555 106_555 176.68(6)
Fe1 As3 Fe1 9_555 59_555 90.05(2)
Fe1 As3 Fe1 9_555 156_555 90.05(2)
Fe1 As3 Fe1 106_555 59_555 90.05(2)
Fe1 As3 Fe1 106_555 156_555 90.05(2)
Fe1 As3 Fe1 59_555 156_555 176.68(6)
Fe3 As4 Fe3 . 2_665 109.47(4)
Fe3 As4 Fe3 . 3_656 109.47(4)
Fe3 As4 Fe3 . 4_566 109.47(4)
Fe3 As4 Fe3 . 13_556 70.53(4)
Fe3 As4 Fe3 . 14_666 180.0(5)
Fe3 As4 Fe3 . 15_565 70.53(4)
Fe3 As4 Fe3 . 16_655 70.53(4)
Fe3 As4 Cu3 . . 0.0(5)
Fe3 As4 Cu3 . 2_665 109.47(4)
Fe3 As4 Cu3 . 3_656 109.47(4)
Fe3 As4 Cu3 . 4_566 109.47(4)
Fe3 As4 Cu3 . 13_556 70.53(4)
Fe3 As4 Cu3 . 14_666 180.0(5)
Fe3 As4 Cu3 . 15_565 70.53(4)
Fe3 As4 Cu3 . 16_655 70.53(4)
Fe3 As4 Fe3 2_665 3_656 109.47(4)
Fe3 As4 Fe3 2_665 4_566 109.47(4)
Fe3 As4 Fe3 2_665 13_556 180.0(5)
Fe3 As4 Fe3 2_665 14_666 70.53(4)
Fe3 As4 Fe3 2_665 15_565 70.53(4)
Fe3 As4 Fe3 2_665 16_655 70.53(4)
Fe3 As4 Cu3 2_665 . 109.47(4)
Fe3 As4 Cu3 2_665 2_665 0.0(5)
Fe3 As4 Cu3 2_665 3_656 109.47(4)
Fe3 As4 Cu3 2_665 4_566 109.47(4)
Fe3 As4 Cu3 2_665 13_556 180.0(5)
Fe3 As4 Cu3 2_665 14_666 70.53(4)
Fe3 As4 Cu3 2_665 15_565 70.53(4)
Fe3 As4 Cu3 2_665 16_655 70.53(4)
Fe3 As4 Fe3 3_656 4_566 109.47(4)
Fe3 As4 Fe3 3_656 13_556 70.53(4)
Fe3 As4 Fe3 3_656 14_666 70.53(4)
Fe3 As4 Fe3 3_656 15_565 180.0(5)
Fe3 As4 Fe3 3_656 16_655 70.53(4)
Fe3 As4 Cu3 3_656 . 109.47(4)
Fe3 As4 Cu3 3_656 2_665 109.47(4)
Fe3 As4 Cu3 3_656 3_656 0.0(5)
Fe3 As4 Cu3 3_656 4_566 109.47(4)
Fe3 As4 Cu3 3_656 13_556 70.53(4)
Fe3 As4 Cu3 3_656 14_666 70.53(4)
Fe3 As4 Cu3 3_656 15_565 180.0(5)
Fe3 As4 Cu3 3_656 16_655 70.53(4)
Fe3 As4 Fe3 4_566 13_556 70.53(4)
Fe3 As4 Fe3 4_566 14_666 70.53(4)
Fe3 As4 Fe3 4_566 15_565 70.53(4)
Fe3 As4 Fe3 4_566 16_655 180.0(5)
Fe3 As4 Cu3 4_566 . 109.47(4)
Fe3 As4 Cu3 4_566 2_665 109.47(4)
Fe3 As4 Cu3 4_566 3_656 109.47(4)
Fe3 As4 Cu3 4_566 4_566 0.0(5)
Fe3 As4 Cu3 4_566 13_556 70.53(4)
Fe3 As4 Cu3 4_566 14_666 70.53(4)
Fe3 As4 Cu3 4_566 15_565 70.53(4)
Fe3 As4 Cu3 4_566 16_655 180.0(5)
Fe3 As4 Fe3 13_556 14_666 109.47(4)
Fe3 As4 Fe3 13_556 15_565 109.47(4)
Fe3 As4 Fe3 13_556 16_655 109.47(4)
Fe3 As4 Cu3 13_556 . 70.53(4)
Fe3 As4 Cu3 13_556 2_665 180.0(5)
Fe3 As4 Cu3 13_556 3_656 70.53(4)
Fe3 As4 Cu3 13_556 4_566 70.53(4)
Fe3 As4 Cu3 13_556 13_556 0.0(5)
Fe3 As4 Cu3 13_556 14_666 109.47(4)
Fe3 As4 Cu3 13_556 15_565 109.47(4)
Fe3 As4 Cu3 13_556 16_655 109.47(4)
Fe3 As4 Fe3 14_666 15_565 109.47(4)
Fe3 As4 Fe3 14_666 16_655 109.47(4)
Fe3 As4 Cu3 14_666 . 180.0(5)
Fe3 As4 Cu3 14_666 2_665 70.53(4)
Fe3 As4 Cu3 14_666 3_656 70.53(4)
Fe3 As4 Cu3 14_666 4_566 70.53(4)
Fe3 As4 Cu3 14_666 13_556 109.47(4)
Fe3 As4 Cu3 14_666 14_666 0.0(5)
Fe3 As4 Cu3 14_666 15_565 109.47(4)
Fe3 As4 Cu3 14_666 16_655 109.47(4)
Fe3 As4 Fe3 15_565 16_655 109.47(4)
Fe3 As4 Cu3 15_565 . 70.53(4)
Fe3 As4 Cu3 15_565 2_665 70.53(4)
Fe3 As4 Cu3 15_565 3_656 180.0(5)
Fe3 As4 Cu3 15_565 4_566 70.53(4)
Fe3 As4 Cu3 15_565 13_556 109.47(4)
Fe3 As4 Cu3 15_565 14_666 109.47(4)
Fe3 As4 Cu3 15_565 15_565 0.0(5)
Fe3 As4 Cu3 15_565 16_655 109.47(4)
Fe3 As4 Cu3 16_655 . 70.53(4)
Fe3 As4 Cu3 16_655 2_665 70.53(4)
Fe3 As4 Cu3 16_655 3_656 70.53(4)
Fe3 As4 Cu3 16_655 4_566 180.0(5)
Fe3 As4 Cu3 16_655 13_556 109.47(4)
Fe3 As4 Cu3 16_655 14_666 109.47(4)
Fe3 As4 Cu3 16_655 15_565 109.47(4)
Fe3 As4 Cu3 16_655 16_655 0.0(5)
Cu3 As4 Cu3 . 2_665 109.47(4)
Cu3 As4 Cu3 . 3_656 109.47(4)
Cu3 As4 Cu3 . 4_566 109.47(4)
Cu3 As4 Cu3 . 13_556 70.53(4)
Cu3 As4 Cu3 . 14_666 180.0(5)
Cu3 As4 Cu3 . 15_565 70.53(4)
Cu3 As4 Cu3 . 16_655 70.53(4)
Cu3 As4 Cu3 2_665 3_656 109.47(4)
Cu3 As4 Cu3 2_665 4_566 109.47(4)
Cu3 As4 Cu3 2_665 13_556 180.0(5)
Cu3 As4 Cu3 2_665 14_666 70.53(4)
Cu3 As4 Cu3 2_665 15_565 70.53(4)
Cu3 As4 Cu3 2_665 16_655 70.53(4)
Cu3 As4 Cu3 3_656 4_566 109.47(4)
Cu3 As4 Cu3 3_656 13_556 70.53(4)
Cu3 As4 Cu3 3_656 14_666 70.53(4)
Cu3 As4 Cu3 3_656 15_565 180.0(5)
Cu3 As4 Cu3 3_656 16_655 70.53(4)
Cu3 As4 Cu3 4_566 13_556 70.53(4)
Cu3 As4 Cu3 4_566 14_666 70.53(4)
Cu3 As4 Cu3 4_566 15_565 70.53(4)
Cu3 As4 Cu3 4_566 16_655 180.0(5)
Cu3 As4 Cu3 13_556 14_666 109.47(4)
Cu3 As4 Cu3 13_556 15_565 109.47(4)
Cu3 As4 Cu3 13_556 16_655 109.47(4)
Cu3 As4 Cu3 14_666 15_565 109.47(4)
Cu3 As4 Cu3 14_666 16_655 109.47(4)
Cu3 As4 Cu3 15_565 16_655 109.47(4)
Cu3 As4 Cu3 15_565 16_655 109.47(4)
Cu3 As4 Cu3 15_565 16_655 109.47(4)
Cu3 As4 Cu3 15_565 16_655 109.47(4)

loop_
_geom_bond_atom_site_label_1
_geom_bond_atom_site_label_2
_geom_bond_site_symmetry_2
_geom_bond_distance
Eu1 Eu2 . 3.9754(15)
Eu1 Cu1 5_555 3.2227(7)
Eu1 Cu1 6_555 3.2227(7)
Eu1 Cu1 21_555 3.2227(7)
Eu1 Cu1 22_555 3.2227(7)
Eu1 Fe1 5_555 3.2227(7)
Eu1 Fe1 6_555 3.2227(7)
Eu1 Fe1 21_555 3.2227(7)
Eu1 Fe1 22_555 3.2227(7)
Eu1 Cu2 5_555 3.1974(14)
Eu1 Cu2 6_555 3.1974(14)
Eu1 Cu2 9_555 3.1974(14)
Eu1 Cu2 11_555 3.1974(14)
Eu1 Fe3 49_544 3.5414(18)
Eu1 Fe3 52_555 3.5414(18)
Eu1 Fe3 61_545 3.5414(18)
Eu1 Fe3 63_554 3.5414(18)
Eu1 Cu3 49_544 3.5414(18)
Eu1 Cu3 52_555 3.5414(18)
Eu1 Cu3 61_545 3.5414(18)
Eu1 Cu3 63_554 3.5414(18)
Eu1 As1 151_555 3.1943(12)
Eu1 As1 152_545 3.1943(12)
Eu1 As1 106_555 3.1943(12)
Eu1 As1 108_554 3.1943(12)
Eu1 As2 . 3.3611(14)
Eu1 As2 4_555 3.3611(14)
Eu1 As2 13_555 3.3611(14)
Eu1 As2 15_555 3.3611(14)
Eu2 As2 . 3.1678(10)
Eu2 As2 2_555 3.1678(10)
Eu2 As2 3_555 3.1678(10)
Eu2 As2 4_555 3.1678(10)
Eu2 As2 13_555 3.1678(10)
Eu2 As2 14_555 3.1678(10)
Eu2 As2 15_555 3.1678(10)
Eu2 As2 16_555 3.1678(10)
Cu1 Cu1 5_555 2.775(2)
Cu1 Cu1 104_555 2.556(2)
Cu1 Cu1 9_555 2.775(2)
Cu1 Cu1 59_555 2.556(2)
Cu1 Fe1 . 0
Cu1 Fe1 5_555 2.775(2)
Cu1 Fe1 104_555 2.556(2)
Cu1 Fe1 9_555 2.775(2)
Cu1 Fe1 59_555 2.556(2)
Cu1 Cu2 . 2.6749(13)
Cu1 Cu2 5_555 2.6749(13)
Cu1 Fe3 146_555 2.901(2)
Cu1 Cu3 146_555 2.901(2)
Cu1 As1 99_555 2.6598(12)
Cu1 As1 54_555 2.6598(12)
Cu1 As2 . 2.485(2)
Cu1 As3 . 2.6666(7)
Fe1 Fe1 5_555 2.775(2)
Fe1 Fe1 104_555 2.556(2)
Fe1 Fe1 9_555 2.775(2)
Fe1 Fe1 59_555 2.556(2)
Fe1 Cu2 . 2.6749(13)
Fe1 Cu2 5_555 2.6749(13)
Fe1 Cu3 146_555 2.901(2)
Fe1 As1 99_555 2.6598(12)
Fe1 As1 54_555 2.6598(12)
Fe1 As2 . 2.485(2)
Fe1 As3 . 2.6666(7)
Cu2 As1 146_555 2.4617(17)
Cu2 As1 99_555 2.4617(17)
Cu2 As2 . 2.5300(14)
Cu2 As2 16_555 2.5300(14)
Fe3 Fe3 13_556 2.8645(19)
Fe3 Fe3 15_565 2.8645(19)
Fe3 Fe3 16_655 2.8645(19)
Fe3 Cu3 . 0
Fe3 Cu3 13_556 2.8645(19)
Fe3 Cu3 15_565 2.8645(19)
Fe3 Cu3 16_655 2.8645(19)
Fe3 As1 52_555 2.4070(16)
Fe3 As1 104_555 2.4070(16)
Fe3 As1 156_555 2.4070(16)
Fe3 As4 . 2.4807(13)
Cu3 Cu3 13_556 2.8645(19)
Cu3 Cu3 15_565 2.8645(19)
Cu3 Cu3 16_655 2.8645(19)
Cu3 As1 52_555 2.4070(16)
Cu3 As1 104_555 2.4070(16)
Cu3 As1 156_555 2.4070(16)
Cu3 As4 . 2.4807(13)
